data_1544746
loop_
_publ_author_name
'Yang, Xiaoping'
'Wang, Shiqing'
'Zhang, Lijie'
'Wang, Chenri'
'Zhu, Ting'
'Bo, Le'
'Huang, Shaoming'

_publ_section_title
;
 Enhancement of the luminescence properties of high-nuclearity Cd-Ln (Ln =
 Eu and Nd) nanoclusters by the introduction of more energy transfer
 donors.
;
_journal_issue 2
_journal_name_full Nanoscale
_journal_page_first 517
_journal_page_last 521
_journal_paper_doi 10.1039/c6nr07906g
_journal_volume 9
_journal_year 2017
_chemical_formula_sum 'C389 H512 Cd24 N24 Nd8 O173.5'
_chemical_formula_weight 12151.75
_chemical_name_systematic
; 
 ? 
;
_space_group_IT_number 118
_symmetry_cell_setting tetragonal
_symmetry_space_group_name_Hall 'P -4 -2n'
_symmetry_space_group_name_H-M 'P -4 n 2'
_atom_sites_solution_hydrogens geom
_atom_sites_solution_primary direct
_atom_sites_solution_secondary difmap
_audit_creation_method SHELXL-97
_cell_angle_alpha 90.00
_cell_angle_beta 90.00
_cell_angle_gamma 90.00
_cell_formula_units_Z 4
_cell_length_a 42.795(6)
_cell_length_b 42.795(6)
_cell_length_c 37.864(8)
_cell_measurement_reflns_used 16320
_cell_measurement_temperature 190(1)
_cell_measurement_theta_max 27.1865
_cell_measurement_theta_min 1.8390
_cell_volume 69345(2)
_computing_cell_refinement 'Collect software, Nonius B.V. 1998'
_computing_data_collection 'Collect software, Nonius B.V. 1998'
_computing_data_reduction
;
DENZO and Scalepack (Otwinoski and Minor, 1997)
;
_computing_molecular_graphics 'XP SHELXTL/PC, Siemens Analytical'
_computing_structure_refinement 'XL SHELXTL/PC, Siemens Analytical'
_computing_structure_solution
;

SIR97 - Altomare A., Burla M.C., Camalli M., Cascarano G.L., Giacovazzo C., 
Guagliardi A., Moliterni A.G.G., Polidori G.,Spagna R.
;
_diffrn_ambient_temperature 190(1)
_diffrn_detector_area_resol_mean 13.6612
_diffrn_measured_fraction_theta_full 0.966
_diffrn_measured_fraction_theta_max 0.966
_diffrn_measurement_device_type 'Mercury2 (2x2 bin mode)'
_diffrn_measurement_method dtprofit.ref
_diffrn_radiation_monochromator graphite
_diffrn_radiation_source 'fine-focus sealed tube'
_diffrn_radiation_type MoK\a
_diffrn_radiation_wavelength 0.71073
_diffrn_reflns_av_R_equivalents 0.1143
_diffrn_reflns_av_sigmaI/netI 0.1092
_diffrn_reflns_limit_h_max 50
_diffrn_reflns_limit_h_min -37
_diffrn_reflns_limit_k_max 47
_diffrn_reflns_limit_k_min -49
_diffrn_reflns_limit_l_max 45
_diffrn_reflns_limit_l_min -42
_diffrn_reflns_number 337714
_diffrn_reflns_theta_full 25.00
_diffrn_reflns_theta_max 25.00
_diffrn_reflns_theta_min 3.01
_exptl_absorpt_coefficient_mu 1.366
_exptl_absorpt_correction_T_max 1.0000
_exptl_absorpt_correction_T_min 0.5944
_exptl_absorpt_correction_type multi-scan
_exptl_absorpt_process_details 'DENZO and Scalepack (Otwinoski and Minor, 1997)'
_exptl_crystal_colour Yellow
_exptl_crystal_density_diffrn 1.164
_exptl_crystal_density_method 'not measured'
_exptl_crystal_description Block
_exptl_crystal_F_000 24136
_exptl_crystal_size_max 0.20
_exptl_crystal_size_mid 0.17
_exptl_crystal_size_min 0.15
_refine_diff_density_max 2.995
_refine_diff_density_min -1.715
_refine_diff_density_rms 0.245
_refine_ls_abs_structure_details 'Flack H D (1983), Acta Cryst. A39, 876-881'
_refine_ls_abs_structure_Flack 0.017(12)
_refine_ls_extinction_method none
_refine_ls_goodness_of_fit_ref 1.083
_refine_ls_hydrogen_treatment constr
_refine_ls_matrix_type full
_refine_ls_number_parameters 2899
_refine_ls_number_reflns 56490
_refine_ls_number_restraints 1971
_refine_ls_restrained_S_all 1.076
_refine_ls_R_factor_all 0.2006
_refine_ls_R_factor_gt 0.1094
_refine_ls_shift/su_max 0.012
_refine_ls_shift/su_mean 0.000
_refine_ls_structure_factor_coef Fsqd
_refine_ls_weighting_details 'calc w=1/[\s^2^(Fo^2^)+(0.1918P)^2^+471.9977P] where P=(Fo^2^+2Fc^2^)/3'
_refine_ls_weighting_scheme calc
_refine_ls_wR_factor_gt 0.2595
_refine_ls_wR_factor_ref 0.3325
_reflns_number_gt 29551
_reflns_number_total 56490
_reflns_threshold_expression >2sigma(I)
_cod_data_source_file c6nr07906g3.cif
_cod_data_source_block Cluster-5
_cod_depositor_comments
;
The following automatic conversions were performed:

'_symmetry_cell_setting' value 'TETRAGONAL' changed to 'tetragonal'
according to
/usr/data/users/saulius/crontab/automatic-downloads/rss-feeds/RSC/lib/dictionaries/cif_core.dic
dictionary named 'cif_core.dic' version 2.4.2 from 2011-04-26.

'_exptl_absorpt_correction_type' value 'Multi-scan' changed to
'multi-scan' according to
/usr/data/users/saulius/crontab/automatic-downloads/rss-feeds/RSC/lib/dictionaries/cif_core.dic
dictionary named 'cif_core.dic' version 2.4.2 from 2011-04-26.

Automatic conversion script
Id: cif_fix_values 4268 2015-11-12 08:31:59Z antanas 

 Adding full bibliography for 1544745--1544746.cif.
;
_cod_original_cell_volume 69344(20)
_cod_original_sg_symbol_Hall P-4-2n
_cod_original_sg_symbol_H-M P-4n2
_cod_original_formula_sum 'C389 H512 Cd24 N24 Nd8 O173.50'
_cod_database_code 1544746

loop_
_symmetry_equiv_pos_as_xyz
'x, y, z'
'-x, -y, z'
'y, -x, -z'
'-y, x, -z'
'x+1/2, -y+1/2, z+1/2'
'-x+1/2, y+1/2, z+1/2'
'y+1/2, x+1/2, -z+1/2'
'-y+1/2, -x+1/2, -z+1/2'

loop_
_atom_site_label
_atom_site_type_symbol
_atom_site_fract_x
_atom_site_fract_y
_atom_site_fract_z
_atom_site_U_iso_or_equiv
_atom_site_adp_type
_atom_site_occupancy
_atom_site_symmetry_multiplicity
_atom_site_calc_flag
_atom_site_refinement_flags
Nd1 Nd 0.80328(3) 0.11101(3) 0.60687(3) 0.0482(3) Uani 1 1 d U
Nd2 Nd 0.61150(3) 0.24839(3) 0.60381(3) 0.0494(3) Uani 1 1 d U
Nd3 Nd 0.74935(3) 0.43672(3) 0.60260(3) 0.0535(3) Uani 1 1 d U
Nd4 Nd 0.94103(3) 0.30053(3) 0.60741(3) 0.0513(3) Uani 1 1 d U
Cd1 Cd 0.71749(4) 0.13782(4) 0.60976(4) 0.0550(4) Uani 1 1 d U
Cd2 Cd 0.64696(5) 0.12486(5) 0.52810(5) 0.0768(6) Uani 1 1 d U
Cd3 Cd 0.61141(4) 0.16273(4) 0.60064(5) 0.0631(5) Uani 1 1 d U
Cd4 Cd 0.63922(4) 0.33399(4) 0.60819(4) 0.0552(4) Uani 1 1 d U
Cd5 Cd 0.62436(6) 0.40395(5) 0.52592(5) 0.0876(7) Uani 1 1 d U
Cd6 Cd 0.66409(4) 0.43764(4) 0.59870(5) 0.0641(5) Uani 1 1 d U
Cd7 Cd 0.83527(4) 0.40968(4) 0.60922(4) 0.0582(4) Uani 1 1 d U
Cd8 Cd 0.90882(4) 0.42302(5) 0.52754(5) 0.0730(6) Uani 1 1 d U
Cd9 Cd 0.93978(4) 0.38601(4) 0.60403(5) 0.0585(4) Uani 1 1 d U
Cd10 Cd 0.91432(4) 0.21488(4) 0.61130(4) 0.0550(4) Uani 1 1 d U
Cd11 Cd 0.92820(4) 0.14270(4) 0.53139(4) 0.0598(5) Uani 1 1 d U
Cd12 Cd 0.88887(4) 0.11090(4) 0.60557(4) 0.0552(4) Uani 1 1 d U
N1 N 0.6927(4) 0.0955(4) 0.6337(5) 0.058(5) Uani 1 1 d U
N2 N 0.5885(5) 0.1359(5) 0.6440(5) 0.070(5) Uani 1 1 d U
N3 N 0.7927(4) 0.0595(4) 0.6409(5) 0.059(5) Uani 1 1 d U
N4 N 0.5599(4) 0.2589(4) 0.6355(5) 0.057(5) Uani 1 1 d U
N5 N 0.5957(5) 0.3607(4) 0.6322(5) 0.061(5) Uani 1 1 d U
N6 N 0.9157(4) 0.0882(4) 0.6504(5) 0.058(5) Uani 1 1 d U
N7 N 0.6387(4) 0.4616(4) 0.6406(5) 0.053(4) Uani 1 1 d U
N8 N 0.9570(4) 0.1896(4) 0.6369(4) 0.051(4) Uani 1 1 d U
N9 N 0.7590(5) 0.4887(4) 0.6336(5) 0.063(5) Uani 1 1 d U
N10 N 0.9919(5) 0.2898(5) 0.6421(5) 0.066(5) Uani 1 1 d U
N11 N 0.9631(4) 0.4144(5) 0.6466(5) 0.064(5) Uani 1 1 d U
N12 N 0.8603(4) 0.4523(4) 0.6336(5) 0.058(5) Uani 1 1 d U
O1 O 0.7899(4) 0.0720(4) 0.5568(4) 0.064(4) Uani 1 1 d U
O2 O 0.7513(3) 0.0982(3) 0.5981(4) 0.055(4) Uani 1 1 d U
O3 O 0.6230(4) 0.1170(4) 0.5788(5) 0.081(5) Uani 1 1 d U
O4 O 0.6455(5) 0.0693(5) 0.5439(6) 0.095(6) Uani 1 1 d U
O5 O 0.8963(4) 0.0611(4) 0.5718(4) 0.067(4) Uani 1 1 d U
O6 O 0.8467(3) 0.0773(4) 0.6081(4) 0.066(4) Uani 1 1 d U
O7 O 0.5784(3) 0.2045(3) 0.6022(4) 0.063(4) Uani 1 1 d U
O8 O 0.5628(3) 0.1561(3) 0.5627(4) 0.057(4) Uani 1 1 d U
O9 O 0.5731(4) 0.2620(4) 0.5536(4) 0.064(4) Uani 1 1 d U
O10 O 0.5996(3) 0.3010(3) 0.5956(4) 0.056(4) Uani 1 1 d U
O11 O 0.9365(3) 0.1216(3) 0.5835(4) 0.057(4) Uani 1 1 d U
O12 O 0.9839(4) 0.1449(4) 0.5501(5) 0.069(5) Uani 1 1 d U
O13 O 0.5697(4) 0.4084(5) 0.5428(5) 0.093(6) Uani 1 1 d U
O14 O 0.6168(4) 0.4280(4) 0.5771(4) 0.071(5) Uani 1 1 d U
O15 O 0.9534(3) 0.2485(3) 0.5998(4) 0.054(4) Uani 1 1 d U
O16 O 0.9811(4) 0.2881(4) 0.5584(4) 0.065(4) Uani 1 1 d U
O17 O 0.6586(4) 0.4852(4) 0.5586(5) 0.084(5) Uani 1 1 d U
O18 O 0.7066(4) 0.4693(4) 0.5972(4) 0.071(4) Uani 1 1 d U
O19 O 0.9733(3) 0.3449(3) 0.6078(4) 0.057(4) Uani 1 1 d U
O20 O 0.9900(4) 0.3931(4) 0.5697(4) 0.071(4) Uani 1 1 d U
O21 O 0.9075(4) 0.4782(4) 0.5431(5) 0.070(4) Uani 1 1 d U
O22 O 0.9296(4) 0.4323(4) 0.5823(4) 0.077(5) Uani 1 1 d U
O23 O 0.8009(4) 0.4482(4) 0.5957(4) 0.070(4) Uani 1 1 d U
O24 O 0.7644(4) 0.4738(4) 0.5520(4) 0.066(4) Uani 1 1 d U
O25 O 0.7666(3) 0.4206(4) 0.6567(4) 0.060(4) Uani 1 1 d U
O26 O 0.8140(4) 0.3987(3) 0.6630(4) 0.063(4) Uani 1 1 d U
O27 O 0.7375(3) 0.1504(3) 0.6656(4) 0.054(4) Uani 1 1 d U
O28 O 0.7850(3) 0.1288(3) 0.6607(4) 0.058(4) Uani 1 1 d U
O29 O 0.7363(4) 0.1817(4) 0.5851(4) 0.068(4) Uani 1 1 d U
O30 O 0.7814(4) 0.1594(4) 0.5928(4) 0.066(4) Uani 1 1 d U
O31 O 0.6977(4) 0.1272(4) 0.5528(4) 0.063(4) Uani 1 1 d U
O32 O 0.6920(4) 0.1181(4) 0.4961(5) 0.083(5) Uani 1 1 d U
O33 O 0.6696(3) 0.1656(3) 0.6201(4) 0.056(4) Uani 1 1 d U
O34 O 0.6386(3) 0.2032(3) 0.6254(4) 0.052(4) Uani 1 1 d U
O35 O 0.6133(5) 0.1079(5) 0.4874(6) 0.105(6) Uani 1 1 d U
O36 O 0.6294(6) 0.1532(6) 0.4692(7) 0.135(8) Uani 1 1 d U
O37 O 0.6356(4) 0.1728(4) 0.5484(4) 0.070(4) Uani 1 1 d U
O38 O 0.6302(4) 0.2244(4) 0.5497(4) 0.064(4) Uani 1 1 d U
O39 O 0.6605(4) 0.2696(4) 0.5924(5) 0.074(5) Uani 1 1 d U
O40 O 0.6830(4) 0.3151(4) 0.5847(4) 0.069(4) Uani 1 1 d U
O41 O 0.6302(4) 0.3525(3) 0.5512(4) 0.062(4) Uani 1 1 d U
O42 O 0.6167(6) 0.3598(5) 0.4950(6) 0.116(7) Uani 1 1 d U
O43 O 0.6652(3) 0.3796(3) 0.6209(3) 0.052(4) Uani 1 1 d U
O44 O 0.7044(3) 0.4108(4) 0.6267(4) 0.059(4) Uani 1 1 d U
O45 O 0.6734(4) 0.4127(4) 0.5486(4) 0.075(5) Uani 1 1 d U
O46 O 0.7244(5) 0.4157(4) 0.5516(5) 0.085(5) Uani 1 1 d U
O47 O 0.7709(4) 0.3890(4) 0.5916(5) 0.075(5) Uani 1 1 d U
O48 O 0.8159(4) 0.3659(4) 0.5846(4) 0.062(4) Uani 1 1 d U
O49 O 0.8583(4) 0.4199(4) 0.5528(4) 0.068(4) Uani 1 1 d U
O50 O 0.8638(5) 0.4252(5) 0.4965(5) 0.097(6) Uani 1 1 d U
O51 O 0.9363(5) 0.3989(5) 0.4782(6) 0.112(7) Uani 1 1 d U
O52 O 0.9394(6) 0.4482(6) 0.4855(7) 0.131(8) Uani 1 1 d U
O53 O 0.8811(3) 0.3844(4) 0.6226(4) 0.062(4) Uani 1 1 d U
O54 O 0.9128(4) 0.3444(3) 0.6290(4) 0.062(4) Uani 1 1 d U
O55 O 0.9244(4) 0.3236(4) 0.5531(4) 0.080(5) Uani 1 1 d U
O56 O 0.9175(4) 0.3754(4) 0.5507(4) 0.072(5) Uani 1 1 d U
O57 O 0.8925(4) 0.2785(4) 0.5941(4) 0.068(4) Uani 1 1 d U
O58 O 0.8712(4) 0.2324(4) 0.5854(5) 0.078(5) Uani 1 1 d U
O59 O 0.8870(3) 0.1703(3) 0.6258(4) 0.053(4) Uani 1 1 d U
O60 O 0.8470(4) 0.1385(4) 0.6304(4) 0.064(4) Uani 1 1 d U
O61 O 0.8289(4) 0.1287(4) 0.5554(4) 0.066(4) Uani 1 1 d U
O62 O 0.8794(4) 0.1345(4) 0.5540(4) 0.064(4) Uani 1 1 d U
O63 O 0.9339(4) 0.1865(4) 0.4977(4) 0.068(4) Uani 1 1 d U
O64 O 0.9246(4) 0.1944(3) 0.5546(4) 0.059(4) Uani 1 1 d U
O65 O 0.9512(4) 0.1053(4) 0.4976(5) 0.078(5) Uani 1 1 d U
O66 O 0.9037(4) 0.1171(4) 0.4799(5) 0.077(5) Uani 1 1 d U
O67 O 0.6485(3) 0.3136(3) 0.6627(4) 0.053(4) Uani 1 1 d U
O68 O 0.6279(4) 0.2662(4) 0.6577(4) 0.063(4) Uani 1 1 d U
O69 O 0.9223(4) 0.2832(4) 0.6605(4) 0.067(4) Uani 1 1 d U
O70 O 0.9036(4) 0.2351(4) 0.6659(4) 0.059(4) Uani 1 1 d U
O71 O 0.6461(7) 0.4232(6) 0.4700(7) 0.148(9) Uani 1 1 d U
H71A H 0.6311 0.4319 0.4591 0.222 Uiso 1 1 d R
C1 C 0.8118(5) 0.0595(6) 0.5296(6) 0.064(6) Uani 1 1 d U
H1A H 0.8009 0.0451 0.5146 0.096 Uiso 1 1 calc R
H1B H 0.8288 0.0489 0.5410 0.096 Uiso 1 1 calc R
H1C H 0.8198 0.0765 0.5157 0.096 Uiso 1 1 calc R
C2 C 0.7636(6) 0.0550(6) 0.5636(6) 0.059(6) Uani 1 1 d U
C3 C 0.7576(6) 0.0245(6) 0.5520(6) 0.069(7) Uani 1 1 d U
H3A H 0.7719 0.0144 0.5374 0.083 Uiso 1 1 calc R
C4 C 0.7310(7) 0.0097(7) 0.5619(8) 0.082(8) Uani 1 1 d U
H4A H 0.7270 -0.0103 0.5533 0.098 Uiso 1 1 calc R
C5 C 0.7092(6) 0.0236(6) 0.5849(6) 0.071(7) Uani 1 1 d U
H5A H 0.6904 0.0137 0.5903 0.085 Uiso 1 1 calc R
C6 C 0.7165(4) 0.0523(5) 0.5990(6) 0.070(6) Uani 1 1 d DU
C7 C 0.7422(5) 0.0720(5) 0.5866(6) 0.057(6) Uani 1 1 d DU
C8 C 0.6947(5) 0.0679(6) 0.6230(6) 0.065(7) Uani 1 1 d DU
H8A H 0.6794 0.0548 0.6320 0.078 Uiso 1 1 calc R
C9 C 0.6695(5) 0.1013(6) 0.6652(5) 0.067(7) Uani 1 1 d DU
H9A H 0.6636 0.1232 0.6663 0.081 Uiso 1 1 calc R
H9B H 0.6508 0.0888 0.6623 0.081 Uiso 1 1 calc R
C10 C 0.6872(5) 0.0916(5) 0.6992(4) 0.062(6) Uani 1 1 d DU
H10A H 0.6923 0.0695 0.6986 0.074 Uiso 1 1 calc R
H10B H 0.7064 0.1034 0.7016 0.074 Uiso 1 1 calc R
C11 C 0.6648(5) 0.0987(5) 0.7304(4) 0.062(6) Uani 1 1 d DU
H11A H 0.6443 0.0903 0.7253 0.074 Uiso 1 1 calc R
H11B H 0.6629 0.1211 0.7335 0.074 Uiso 1 1 calc R
C12 C 0.6779(6) 0.0837(6) 0.7647(5) 0.078(7) Uani 1 1 d DU
H12A H 0.6994 0.0898 0.7683 0.117 Uiso 1 1 calc R
H12B H 0.6768 0.0611 0.7632 0.117 Uiso 1 1 calc R
C13 C 0.5968(6) 0.1553(6) 0.7025(6) 0.073(7) Uani 1 1 d U
H13B H 0.6166 0.1635 0.6940 0.109 Uiso 1 1 calc R
H13C H 0.6003 0.1343 0.7112 0.109 Uiso 1 1 calc R
C14 C 0.5745(6) 0.1545(6) 0.6737(7) 0.075(7) Uani 1 1 d U
H14A H 0.5700 0.1756 0.6657 0.091 Uiso 1 1 calc R
H14B H 0.5552 0.1449 0.6815 0.091 Uiso 1 1 calc R
C15 C 0.5859(5) 0.1065(6) 0.6439(6) 0.063(6) Uani 1 1 d U
H15A H 0.5722 0.0991 0.6610 0.076 Uiso 1 1 calc R
C16 C 0.5993(6) 0.0823(6) 0.6233(6) 0.071(7) Uani 1 1 d DU
C17 C 0.5947(6) 0.0528(6) 0.6323(7) 0.078(7) Uani 1 1 d U
H17A H 0.5827 0.0492 0.6524 0.093 Uiso 1 1 calc R
C18 C 0.6051(6) 0.0282(7) 0.6160(7) 0.092(9) Uani 1 1 d DU
H18A H 0.5994 0.0084 0.6239 0.110 Uiso 1 1 calc R
C19 C 0.6256(7) 0.0311(7) 0.5857(7) 0.091(9) Uani 1 1 d DU
H19A H 0.6368 0.0145 0.5763 0.109 Uiso 1 1 calc R
C20 C 0.6271(7) 0.0627(7) 0.5714(8) 0.082(8) Uani 1 1 d U
C21 C 0.6166(6) 0.0896(6) 0.5913(6) 0.077(7) Uani 1 1 d DU
C22 C 0.6508(7) 0.0416(7) 0.5223(8) 0.096(9) Uani 1 1 d U
H22A H 0.6354 0.0261 0.5278 0.144 Uiso 1 1 calc R
H22B H 0.6713 0.0335 0.5270 0.144 Uiso 1 1 calc R
H22C H 0.6492 0.0472 0.4978 0.144 Uiso 1 1 calc R
C23 C 0.9243(6) 0.0508(6) 0.5530(8) 0.085(8) Uani 1 1 d U
H23A H 0.9184 0.0377 0.5336 0.128 Uiso 1 1 calc R
H23B H 0.9375 0.0393 0.5688 0.128 Uiso 1 1 calc R
H23C H 0.9353 0.0688 0.5443 0.128 Uiso 1 1 calc R
C24 C 0.8747(6) 0.0389(6) 0.5764(7) 0.068(7) Uani 1 1 d U
C25 C 0.8771(6) 0.0086(5) 0.5667(6) 0.062(6) Uani 1 1 d U
H25A H 0.8941 0.0025 0.5530 0.074 Uiso 1 1 calc R
C26 C 0.8544(6) -0.0147(6) 0.5767(8) 0.079(8) Uani 1 1 d U
H26A H 0.8567 -0.0355 0.5699 0.095 Uiso 1 1 calc R
C27 C 0.8294(5) -0.0054(5) 0.5964(6) 0.055(6) Uani 1 1 d U
H27A H 0.8134 -0.0191 0.6020 0.066 Uiso 1 1 calc R
C28 C 0.8288(4) 0.0264(5) 0.6082(6) 0.058(5) Uani 1 1 d DU
C29 C 0.8511(5) 0.0487(5) 0.5981(6) 0.050(5) Uani 1 1 d U
C30 C 0.8021(4) 0.0327(5) 0.6309(5) 0.056(6) Uani 1 1 d DU
H30A H 0.7908 0.0155 0.6389 0.068 Uiso 1 1 calc R
C31 C 0.7690(5) 0.0580(6) 0.6692(5) 0.069(7) Uani 1 1 d DU
H31A H 0.7575 0.0385 0.6681 0.082 Uiso 1 1 calc R
H31B H 0.7543 0.0752 0.6672 0.082 Uiso 1 1 calc R
C32 C 0.7875(5) 0.0603(6) 0.7040(5) 0.071(7) Uani 1 1 d DU
H32A H 0.8020 0.0429 0.7053 0.086 Uiso 1 1 calc R
H32B H 0.7996 0.0795 0.7039 0.086 Uiso 1 1 calc R
C33 C 0.7669(6) 0.0598(6) 0.7363(6) 0.069(7) Uani 1 1 d U
H33A H 0.7534 0.0780 0.7360 0.082 Uiso 1 1 calc R
H33B H 0.7539 0.0413 0.7358 0.082 Uiso 1 1 calc R
C34 C 0.7860(6) 0.0599(7) 0.7694(6) 0.078(8) Uani 1 1 d DU
H34A H 0.7987 0.0786 0.7702 0.094 Uiso 1 1 calc R
H34B H 0.7998 0.0419 0.7695 0.094 Uiso 1 1 calc R
C35 C 0.7647(5) 0.0588(5) 0.8021(5) 0.057(6) Uani 1 1 d DU
H35B H 0.7505 0.0764 0.8015 0.086 Uiso 1 1 calc R
H35C H 0.7522 0.0398 0.8013 0.086 Uiso 1 1 calc R
C36 C 0.5595(6) 0.2826(5) 0.6637(6) 0.060(6) Uani 1 1 d U
H36B H 0.5412 0.2958 0.6616 0.090 Uiso 1 1 calc R
H36C H 0.5780 0.2956 0.6625 0.090 Uiso 1 1 calc R
C37 C 0.5321(6) 0.2489(6) 0.6265(7) 0.076(7) Uani 1 1 d U
H37A H 0.5149 0.2583 0.6372 0.091 Uiso 1 1 calc R
C38 C 0.5264(5) 0.2248(5) 0.6015(7) 0.063(6) Uani 1 1 d U
C39 C 0.4961(6) 0.2199(6) 0.5907(7) 0.078(7) Uani 1 1 d U
H39A H 0.4806 0.2334 0.5987 0.094 Uiso 1 1 calc R
C40 C 0.4877(6) 0.1951(6) 0.5680(7) 0.078(7) Uani 1 1 d U
H40A H 0.4674 0.1939 0.5593 0.093 Uiso 1 1 calc R
C41 C 0.5092(6) 0.1728(7) 0.5589(7) 0.081(8) Uani 1 1 d U
H41A H 0.5039 0.1556 0.5450 0.097 Uiso 1 1 calc R
C42 C 0.5394(6) 0.1772(6) 0.5714(7) 0.065(6) Uani 1 1 d U
C43 C 0.5483(6) 0.2029(6) 0.5928(7) 0.065(6) Uani 1 1 d U
C44 C 0.5535(6) 0.1307(6) 0.5411(8) 0.087(8) Uani 1 1 d U
H44A H 0.5445 0.1385 0.5196 0.131 Uiso 1 1 calc R
H44B H 0.5384 0.1182 0.5534 0.131 Uiso 1 1 calc R
H44C H 0.5714 0.1181 0.5355 0.131 Uiso 1 1 calc R
C45 C 0.5636(6) 0.2434(6) 0.5244(6) 0.068(6) Uani 1 1 d U
H45A H 0.5497 0.2552 0.5097 0.103 Uiso 1 1 calc R
H45B H 0.5532 0.2250 0.5328 0.103 Uiso 1 1 calc R
H45C H 0.5817 0.2374 0.5109 0.103 Uiso 1 1 calc R
C46 C 0.5565(5) 0.2904(5) 0.5584(6) 0.053(6) Uani 1 1 d U
C47 C 0.5271(6) 0.2980(6) 0.5461(7) 0.072(7) Uani 1 1 d U
H47A H 0.5162 0.2841 0.5318 0.086 Uiso 1 1 calc R
C48 C 0.5149(6) 0.3245(6) 0.5543(7) 0.077(7) Uani 1 1 d U
H48A H 0.4959 0.3302 0.5442 0.093 Uiso 1 1 calc R
C49 C 0.5287(6) 0.3442(6) 0.5770(7) 0.076(7) Uani 1 1 d U
H49A H 0.5197 0.3638 0.5797 0.091 Uiso 1 1 calc R
C50 C 0.5532(5) 0.3384(4) 0.5955(6) 0.061(6) Uani 1 1 d DU
C51 C 0.5716(5) 0.3122(5) 0.5825(6) 0.066(7) Uani 1 1 d DU
C52 C 0.5696(5) 0.3590(5) 0.6196(6) 0.059(6) Uani 1 1 d U
H52A H 0.5567 0.3750 0.6275 0.071 Uiso 1 1 calc R
C53 C 0.6020(6) 0.3806(5) 0.6608(6) 0.062(6) Uani 1 1 d U
H53A H 0.5921 0.4007 0.6567 0.075 Uiso 1 1 calc R
H53B H 0.6244 0.3840 0.6623 0.075 Uiso 1 1 calc R
C54 C 0.5904(6) 0.3673(6) 0.6953(6) 0.065(6) Uani 1 1 d U
H54A H 0.5979 0.3460 0.6976 0.078 Uiso 1 1 calc R
H54B H 0.5678 0.3667 0.6949 0.078 Uiso 1 1 calc R
C55 C 0.6010(6) 0.3859(6) 0.7270(6) 0.062(6) Uani 1 1 d U
H55B H 0.6232 0.3825 0.7303 0.092 Uiso 1 1 calc R
H55C H 0.5979 0.4079 0.7220 0.092 Uiso 1 1 calc R
C56 C 0.8782(5) 0.0845(6) 0.7388(6) 0.064(6) Uani 1 1 d U
H56B H 0.8562 0.0874 0.7335 0.096 Uiso 1 1 calc R
H56C H 0.8819 0.0623 0.7416 0.096 Uiso 1 1 calc R
C57 C 0.8980(6) 0.0970(6) 0.7077(6) 0.069(7) Uani 1 1 d U
H57A H 0.8896 0.1168 0.6999 0.083 Uiso 1 1 calc R
H57B H 0.9192 0.1005 0.7157 0.083 Uiso 1 1 calc R
C58 C 0.8984(5) 0.0746(5) 0.6774(5) 0.053(5) Uani 1 1 d U
H58A H 0.9079 0.0550 0.6846 0.063 Uiso 1 1 calc R
H58B H 0.8773 0.0704 0.6695 0.063 Uiso 1 1 calc R
C59 C 0.9454(6) 0.0840(6) 0.6507(7) 0.072(7) Uani 1 1 d U
H59A H 0.9527 0.0712 0.6688 0.086 Uiso 1 1 calc R
C60 C 0.9695(4) 0.0964(5) 0.6270(6) 0.059(6) Uani 1 1 d DU
C61 C 1.0005(4) 0.0884(5) 0.6383(6) 0.069(7) Uani 1 1 d DU
H61A H 1.0037 0.0754 0.6577 0.083 Uiso 1 1 calc R
C62 C 1.0264(4) 0.1009(5) 0.6191(5) 0.060(6) Uani 1 1 d DU
H62A H 1.0469 0.0974 0.6263 0.072 Uiso 1 1 calc R
C63 C 1.0196(5) 0.1188(5) 0.5883(5) 0.063(6) Uani 1 1 d DU
H63A H 1.0359 0.1256 0.5740 0.075 Uiso 1 1 calc R
C64 C 0.9910(5) 0.1258(5) 0.5795(6) 0.057(6) Uani 1 1 d U
C65 C 0.9643(6) 0.1155(5) 0.5957(7) 0.065(6) Uani 1 1 d U
C66 C 1.0052(6) 0.1511(6) 0.5219(5) 0.073(7) Uani 1 1 d DU
H66A H 1.0216 0.1645 0.5301 0.110 Uiso 1 1 calc R
H66B H 0.9943 0.1612 0.5029 0.110 Uiso 1 1 calc R
H66C H 1.0140 0.1318 0.5136 0.110 Uiso 1 1 calc R
C67 C 0.5442(7) 0.4024(7) 0.5183(7) 0.104(9) Uani 1 1 d DU
H67A H 0.5250 0.4004 0.5311 0.156 Uiso 1 1 calc R
H67B H 0.5483 0.3834 0.5056 0.156 Uiso 1 1 calc R
H67C H 0.5426 0.4194 0.5018 0.156 Uiso 1 1 calc R
C68 C 0.5619(6) 0.4284(8) 0.5713(9) 0.100(10) Uani 1 1 d DU
C69 C 0.5324(7) 0.4374(7) 0.5837(7) 0.091(9) Uani 1 1 d DU
H69A H 0.5145 0.4297 0.5728 0.109 Uiso 1 1 calc R
C70 C 0.5295(11) 0.4563(10) 0.6102(13) 0.153(15) Uani 1 1 d U
H70A H 0.5100 0.4644 0.6157 0.184 Uiso 1 1 calc R
C71 C 0.5531(8) 0.4641(8) 0.6289(10) 0.113(11) Uani 1 1 d U
H71B H 0.5496 0.4754 0.6495 0.136 Uiso 1 1 calc R
C72 C 0.5856(6) 0.4559(6) 0.6196(7) 0.086(8) Uani 1 1 d DU
C73 C 0.5908(6) 0.4375(6) 0.5886(6) 0.067(7) Uani 1 1 d DU
C74 C 0.6112(6) 0.4677(6) 0.6414(7) 0.081(8) Uani 1 1 d DU
H74A H 0.6053 0.4820 0.6586 0.097 Uiso 1 1 calc R
C75 C 0.6565(6) 0.4748(6) 0.6711(7) 0.068(7) Uani 1 1 d U
H75A H 0.6783 0.4773 0.6644 0.082 Uiso 1 1 calc R
H75B H 0.6483 0.4954 0.6767 0.082 Uiso 1 1 calc R
C76 C 0.6547(6) 0.4552(6) 0.7022(6) 0.065(6) Uani 1 1 d U
H76A H 0.6608 0.4342 0.6956 0.078 Uiso 1 1 calc R
H76B H 0.6331 0.4544 0.7098 0.078 Uiso 1 1 calc R
C77 C 0.6739(5) 0.4650(5) 0.7321(5) 0.062(6) Uani 1 1 d DU
H77A H 0.6725 0.4876 0.7342 0.075 Uiso 1 1 calc R
H77B H 0.6955 0.4600 0.7269 0.075 Uiso 1 1 calc R
C78 C 0.6654(5) 0.4505(5) 0.7680(5) 0.064(6) Uani 1 1 d DU
H78B H 0.6434 0.4540 0.7723 0.095 Uiso 1 1 calc R
H78C H 0.6686 0.4281 0.7665 0.095 Uiso 1 1 calc R
C79 C 0.9626(6) 0.1835(5) 0.7014(6) 0.062(6) Uani 1 1 d U
H79B H 0.9852 0.1845 0.7026 0.093 Uiso 1 1 calc R
H79C H 0.9546 0.2047 0.7024 0.093 Uiso 1 1 calc R
C80 C 0.9529(5) 0.1684(5) 0.6663(5) 0.053(5) Uani 1 1 d U
H80A H 0.9654 0.1498 0.6624 0.063 Uiso 1 1 calc R
H80B H 0.9312 0.1622 0.6677 0.063 Uiso 1 1 calc R
C81 C 0.9849(5) 0.1902(5) 0.6239(6) 0.056(6) Uani 1 1 d U
H81A H 0.9985 0.1747 0.6316 0.068 Uiso 1 1 calc R
C82 C 0.9971(5) 0.2121(5) 0.5991(5) 0.048(5) Uani 1 1 d U
C83 C 1.0258(6) 0.2057(6) 0.5853(7) 0.070(7) Uani 1 1 d U
H83A H 1.0348 0.1865 0.5904 0.084 Uiso 1 1 calc R
C84 C 1.0428(6) 0.2270(5) 0.5632(6) 0.064(6) Uani 1 1 d U
H84A H 1.0635 0.2231 0.5569 0.077 Uiso 1 1 calc R
C85 C 1.0274(7) 0.2538(7) 0.5514(8) 0.089(8) Uani 1 1 d U
H85A H 1.0366 0.2669 0.5348 0.107 Uiso 1 1 calc R
C86 C 0.9973(6) 0.2606(6) 0.5654(6) 0.065(6) Uani 1 1 d U
C87 C 0.9813(6) 0.2402(5) 0.5890(6) 0.063(6) Uani 1 1 d U
C88 C 0.9901(6) 0.3073(6) 0.5297(7) 0.073(7) Uani 1 1 d U
H88A H 1.0050 0.2963 0.5153 0.110 Uiso 1 1 calc R
H88B H 0.9993 0.3262 0.5385 0.110 Uiso 1 1 calc R
H88C H 0.9720 0.3123 0.5157 0.110 Uiso 1 1 calc R
C89 C 0.6317(7) 0.4917(7) 0.5367(9) 0.102(10) Uani 1 1 d U
H89A H 0.6244 0.5125 0.5413 0.153 Uiso 1 1 calc R
H89B H 0.6154 0.4770 0.5420 0.153 Uiso 1 1 calc R
H89C H 0.6374 0.4898 0.5123 0.153 Uiso 1 1 calc R
C90 C 0.6788(6) 0.5081(6) 0.5653(7) 0.070(7) Uani 1 1 d U
C91 C 0.6766(6) 0.5388(6) 0.5539(7) 0.074(7) Uani 1 1 d U
H91A H 0.6601 0.5443 0.5391 0.089 Uiso 1 1 calc R
C92 C 0.6980(7) 0.5621(7) 0.5636(8) 0.092(9) Uani 1 1 d U
H92A H 0.6961 0.5825 0.5555 0.110 Uiso 1 1 calc R
C93 C 0.7228(7) 0.5531(7) 0.5865(8) 0.091(9) Uani 1 1 d U
H93A H 0.7378 0.5679 0.5926 0.109 Uiso 1 1 calc R
C94 C 0.7252(6) 0.5242(6) 0.5993(8) 0.076(7) Uani 1 1 d U
C95 C 0.7044(6) 0.4995(7) 0.5856(7) 0.079(8) Uani 1 1 d U
C96 C 0.7500(5) 0.5151(5) 0.6227(6) 0.060(6) Uani 1 1 d U
H96A H 0.7616 0.5317 0.6315 0.072 Uiso 1 1 calc R
C97 C 0.7823(6) 0.4907(6) 0.6624(6) 0.071(7) Uani 1 1 d U
H97A H 0.7938 0.5102 0.6609 0.085 Uiso 1 1 calc R
H97B H 0.7970 0.4735 0.6608 0.085 Uiso 1 1 calc R
C98 C 0.7636(6) 0.4890(7) 0.6974(7) 0.084(8) Uani 1 1 d U
H98A H 0.7487 0.5060 0.6983 0.101 Uiso 1 1 calc R
H98B H 0.7521 0.4695 0.6984 0.101 Uiso 1 1 calc R
C99 C 0.7851(6) 0.4910(6) 0.7281(6) 0.072(7) Uani 1 1 d U
H99A H 0.7970 0.5103 0.7270 0.087 Uiso 1 1 calc R
H99B H 0.7997 0.4736 0.7277 0.087 Uiso 1 1 calc R
C100 C 0.7652(6) 0.4901(7) 0.7627(6) 0.085(8) Uani 1 1 d DU
H10C H 0.7514 0.5081 0.7633 0.103 Uiso 1 1 calc R
H10D H 0.7523 0.4715 0.7628 0.103 Uiso 1 1 calc R
C101 C 0.7864(6) 0.4902(6) 0.7956(6) 0.072(7) Uani 1 1 d DU
H10F H 0.7996 0.4719 0.7953 0.108 Uiso 1 1 calc R
H10G H 0.7998 0.5085 0.7950 0.108 Uiso 1 1 calc R
C102 C 0.9905(5) 0.2678(5) 0.6714(6) 0.059(6) Uani 1 1 d U
H10I H 1.0086 0.2541 0.6710 0.089 Uiso 1 1 calc R
H10J H 0.9718 0.2551 0.6698 0.089 Uiso 1 1 calc R
C103 C 1.0187(6) 0.2995(5) 0.6329(6) 0.064(6) Uani 1 1 d U
H10K H 1.0360 0.2899 0.6429 0.077 Uiso 1 1 calc R
C104 C 1.0239(6) 0.3242(6) 0.6078(7) 0.076(7) Uani 1 1 d U
C105 C 1.0542(6) 0.3280(6) 0.5956(7) 0.077(7) Uani 1 1 d U
H10L H 1.0695 0.3142 0.6037 0.093 Uiso 1 1 calc R
C106 C 1.0633(6) 0.3517(7) 0.5714(7) 0.081(8) Uani 1 1 d U
H10M H 1.0826 0.3507 0.5601 0.097 Uiso 1 1 calc R
C107 C 1.0440(6) 0.3754(6) 0.5649(7) 0.080(8) Uani 1 1 d U
H10N H 1.0505 0.3925 0.5516 0.096 Uiso 1 1 calc R
C108 C 1.0137(6) 0.3739(5) 0.5786(6) 0.069(7) Uani 1 1 d DU
C109 C 1.0035(5) 0.3464(4) 0.5982(6) 0.059(6) Uani 1 1 d DU
C110 C 0.9983(6) 0.4204(5) 0.5502(7) 0.066(6) Uani 1 1 d U
H11C H 1.0204 0.4239 0.5522 0.099 Uiso 1 1 calc R
H11D H 0.9872 0.4381 0.5594 0.099 Uiso 1 1 calc R
H11E H 0.9929 0.4176 0.5258 0.099 Uiso 1 1 calc R
C111 C 0.8994(7) 0.5023(7) 0.5172(8) 0.100(9) Uani 1 1 d U
H11F H 0.8872 0.5183 0.5284 0.149 Uiso 1 1 calc R
H11G H 0.8874 0.4931 0.4984 0.149 Uiso 1 1 calc R
H11H H 0.9182 0.5112 0.5077 0.149 Uiso 1 1 calc R
C112 C 0.9242(6) 0.4857(6) 0.5712(7) 0.072(7) Uani 1 1 d U
C113 C 0.9306(7) 0.5159(7) 0.5791(8) 0.086(8) Uani 1 1 d U
H11I H 0.9229 0.5322 0.5653 0.104 Uiso 1 1 calc R
C114 C 0.9487(6) 0.5216(6) 0.6082(8) 0.086(8) Uani 1 1 d U
H11J H 0.9538 0.5423 0.6130 0.103 Uiso 1 1 calc R
C115 C 0.9601(6) 0.4991(6) 0.6312(8) 0.081(8) Uani 1 1 d U
H11K H 0.9713 0.5042 0.6515 0.097 Uiso 1 1 calc R
C116 C 0.9532(5) 0.4664(5) 0.6210(6) 0.065(6) Uani 1 1 d U
C117 C 0.9356(5) 0.4600(5) 0.5907(5) 0.045(5) Uani 1 1 d U
C118 C 0.9659(5) 0.4445(5) 0.6466(6) 0.049(5) Uani 1 1 d U
H11M H 0.9774 0.4531 0.6651 0.059 Uiso 1 1 calc R
C119 C 0.9767(6) 0.3973(6) 0.6756(7) 0.077(7) Uani 1 1 d U
H11N H 0.9958 0.4074 0.6832 0.093 Uiso 1 1 calc R
H11O H 0.9818 0.3762 0.6680 0.093 Uiso 1 1 calc R
C120 C 0.9537(7) 0.3959(7) 0.7061(7) 0.087(8) Uani 1 1 d U
H12E H 0.9335 0.3891 0.6972 0.130 Uiso 1 1 calc R
H12F H 0.9511 0.4168 0.7157 0.130 Uiso 1 1 calc R
C121 C 0.8735(7) 0.4642(7) 0.7638(6) 0.101(10) Uani 1 1 d DU
H12H H 0.8525 0.4566 0.7683 0.151 Uiso 1 1 calc R
H12I H 0.8729 0.4869 0.7625 0.151 Uiso 1 1 calc R
C122 C 0.8861(5) 0.4505(6) 0.7290(5) 0.063(6) Uani 1 1 d DU
H12J H 0.9069 0.4588 0.7247 0.076 Uiso 1 1 calc R
H12K H 0.8878 0.4280 0.7313 0.076 Uiso 1 1 calc R
C123 C 0.8652(5) 0.4581(5) 0.6972(5) 0.055(6) Uani 1 1 d DU
H12L H 0.8605 0.4803 0.6969 0.066 Uiso 1 1 calc R
H12M H 0.8457 0.4468 0.6992 0.066 Uiso 1 1 calc R
C124 C 0.8819(6) 0.4489(6) 0.6627(5) 0.071(7) Uani 1 1 d DU
H12N H 0.9000 0.4622 0.6590 0.086 Uiso 1 1 calc R
H12O H 0.8891 0.4274 0.6642 0.086 Uiso 1 1 calc R
C125 C 0.8581(6) 0.4809(7) 0.6200(7) 0.076(7) Uani 1 1 d U
H12P H 0.8706 0.4963 0.6301 0.091 Uiso 1 1 calc R
C126 C 0.8375(5) 0.4904(5) 0.5900(5) 0.053(5) Uani 1 1 d U
C127 C 0.8447(7) 0.5202(7) 0.5777(8) 0.092(9) Uani 1 1 d U
H12Q H 0.8628 0.5301 0.5855 0.111 Uiso 1 1 calc R
C128 C 0.8241(8) 0.5361(8) 0.5527(9) 0.106(10) Uani 1 1 d U
H12R H 0.8277 0.5564 0.5446 0.127 Uiso 1 1 calc R
C129 C 0.7974(5) 0.5172(6) 0.5414(7) 0.067(6) Uani 1 1 d U
H12S H 0.7844 0.5243 0.5234 0.081 Uiso 1 1 calc R
C130 C 0.7916(7) 0.4894(7) 0.5572(8) 0.085(8) Uani 1 1 d U
C131 C 0.8120(6) 0.4751(5) 0.5805(6) 0.060(6) Uani 1 1 d U
C132 C 0.7449(6) 0.4825(6) 0.5214(7) 0.083(8) Uani 1 1 d U
H13D H 0.7568 0.4801 0.5000 0.125 Uiso 1 1 calc R
H13E H 0.7383 0.5038 0.5237 0.125 Uiso 1 1 calc R
H13F H 0.7269 0.4691 0.5204 0.125 Uiso 1 1 calc R
C133 C 0.6410(5) 0.2888(6) 0.6743(6) 0.056(6) Uani 1 1 d U
C134 C 0.6472(5) 0.2819(5) 0.7129(6) 0.056(6) Uani 1 1 d U
C135 C 0.6473(5) 0.3067(5) 0.7364(6) 0.053(6) Uani 1 1 d U
H13G H 0.6482 0.3270 0.7280 0.064 Uiso 1 1 calc R
C136 C 0.6461(6) 0.3013(6) 0.7723(7) 0.077(7) Uani 1 1 d U
H13J H 0.6461 0.3179 0.7881 0.116 Uiso 1 1 calc R
C137 C 0.7811(5) 0.4030(5) 0.7123(5) 0.059(6) Uani 1 1 d DU
C138 C 0.6472(5) 0.2441(6) 0.7619(6) 0.061(6) Uani 1 1 d U
H13A H 0.6501 0.2238 0.7699 0.092 Uiso 1 1 calc R
C139 C 0.6449(5) 0.2508(6) 0.7256(6) 0.066(6) Uani 1 1 d U
H13Q H 0.6419 0.2345 0.7097 0.079 Uiso 1 1 calc R
C140 C 0.7870(5) 0.4075(5) 0.6747(5) 0.054(6) Uani 1 1 d DU
C141 C 0.9099(5) 0.2610(5) 0.6775(5) 0.047(5) Uani 1 1 d U
C142 C 0.9053(5) 0.2683(5) 0.7163(5) 0.047(5) Uani 1 1 d U
C143 C 0.9034(5) 0.2987(6) 0.7276(6) 0.062(6) Uani 1 1 d U
H14C H 0.9030 0.3148 0.7111 0.075 Uiso 1 1 calc R
C144 C 0.9020(6) 0.3055(6) 0.7631(7) 0.074(7) Uani 1 1 d U
H14D H 0.9004 0.3261 0.7707 0.111 Uiso 1 1 calc R
C145 C 0.7685(6) 0.1449(5) 0.7147(5) 0.061(6) Uani 1 1 d DU
C146 C 0.9077(6) 0.2492(6) 0.7749(6) 0.067(7) Uani 1 1 d U
H14G H 0.9130 0.2330 0.7902 0.101 Uiso 1 1 calc R
C147 C 0.9040(6) 0.2441(6) 0.7391(7) 0.071(7) Uani 1 1 d U
H14M H 0.9006 0.2240 0.7307 0.085 Uiso 1 1 calc R
C148 C 0.7637(6) 0.1406(5) 0.6770(5) 0.056(6) Uani 1 1 d DU
C149 C 0.7833(7) 0.2086(7) 0.5692(9) 0.099(9) Uani 1 1 d U
H14N H 0.8054 0.2043 0.5702 0.149 Uiso 1 1 calc R
H14O H 0.7788 0.2271 0.5826 0.149 Uiso 1 1 calc R
H14P H 0.7772 0.2116 0.5451 0.149 Uiso 1 1 calc R
C150 C 0.7656(6) 0.1813(5) 0.5846(6) 0.056(6) Uani 1 1 d U
C151 C 0.7433(7) 0.1236(7) 0.5140(7) 0.090(8) Uani 1 1 d U
H15B H 0.7550 0.1168 0.5343 0.134 Uiso 1 1 calc R
H15C H 0.7498 0.1442 0.5075 0.134 Uiso 1 1 calc R
H15D H 0.7471 0.1095 0.4947 0.134 Uiso 1 1 calc R
C152 C 0.7101(6) 0.1237(6) 0.5225(6) 0.063(6) Uani 1 1 d U
C153 C 0.6919(5) 0.2114(5) 0.6470(6) 0.064(6) Uani 1 1 d U
H15E H 0.7107 0.1991 0.6478 0.096 Uiso 1 1 calc R
H15F H 0.6856 0.2165 0.6707 0.096 Uiso 1 1 calc R
H15G H 0.6957 0.2302 0.6340 0.096 Uiso 1 1 calc R
C154 C 0.6662(5) 0.1928(6) 0.6292(6) 0.058(6) Uani 1 1 d U
C155 C 0.5972(9) 0.1285(10) 0.4304(8) 0.121(15) Uani 1 1 d DU
H15H H 0.5925 0.1493 0.4226 0.182 Uiso 1 1 calc R
H15I H 0.5781 0.1172 0.4337 0.182 Uiso 1 1 calc R
H15J H 0.6098 0.1181 0.4131 0.182 Uiso 1 1 calc R
C156 C 0.6152(6) 0.1301(7) 0.4661(7) 0.083(8) Uani 1 1 d DU
C157 C 0.6717(5) 0.2030(7) 0.5168(7) 0.090(8) Uani 1 1 d DU
H15K H 0.6766 0.2245 0.5121 0.134 Uiso 1 1 calc R
H15L H 0.6673 0.1925 0.4949 0.134 Uiso 1 1 calc R
H15M H 0.6891 0.1931 0.5282 0.134 Uiso 1 1 calc R
C158 C 0.6429(5) 0.2012(6) 0.5410(6) 0.061(6) Uani 1 1 d DU
C159 C 0.7131(7) 0.2703(7) 0.5770(9) 0.094(9) Uani 1 1 d U
H15N H 0.7103 0.2480 0.5777 0.141 Uiso 1 1 calc R
H15O H 0.7278 0.2764 0.5949 0.141 Uiso 1 1 calc R
H15P H 0.7210 0.2763 0.5543 0.141 Uiso 1 1 calc R
C160 C 0.6838(7) 0.2854(7) 0.5833(7) 0.075(7) Uani 1 1 d U
C161 C 0.6277(5) 0.3061(5) 0.5197(6) 0.055(6) Uani 1 1 d U
H16A H 0.6081 0.2968 0.5134 0.083 Uiso 1 1 calc R
H16B H 0.6340 0.2987 0.5425 0.083 Uiso 1 1 calc R
H16C H 0.6432 0.3005 0.5025 0.083 Uiso 1 1 calc R
C162 C 0.6244(8) 0.3393(8) 0.5207(10) 0.103(10) Uani 1 1 d U
C163 C 0.7121(5) 0.3596(5) 0.6475(6) 0.062(6) Uani 1 1 d U
H16D H 0.7325 0.3679 0.6523 0.093 Uiso 1 1 calc R
H16E H 0.7140 0.3420 0.6319 0.093 Uiso 1 1 calc R
H16F H 0.7026 0.3531 0.6692 0.093 Uiso 1 1 calc R
C164 C 0.6924(5) 0.3841(5) 0.6305(5) 0.044(5) Uani 1 1 d U
C165 C 0.7057(8) 0.3759(8) 0.5162(9) 0.109(10) Uani 1 1 d U
H16G H 0.7276 0.3730 0.5121 0.163 Uiso 1 1 calc R
H16H H 0.6953 0.3795 0.4941 0.163 Uiso 1 1 calc R
H16I H 0.6972 0.3575 0.5272 0.163 Uiso 1 1 calc R
C166 C 0.7009(7) 0.4034(6) 0.5400(7) 0.074(7) Uani 1 1 d U
C167 C 0.7717(7) 0.3366(7) 0.5701(9) 0.096(9) Uani 1 1 d U
H16J H 0.7868 0.3207 0.5645 0.144 Uiso 1 1 calc R
H16K H 0.7606 0.3423 0.5491 0.144 Uiso 1 1 calc R
H16L H 0.7573 0.3287 0.5874 0.144 Uiso 1 1 calc R
C168 C 0.7883(7) 0.3650(6) 0.5848(7) 0.071(7) Uani 1 1 d U
C169 C 0.8099(6) 0.4204(7) 0.5199(8) 0.087(8) Uani 1 1 d U
H16M H 0.8004 0.4362 0.5344 0.130 Uiso 1 1 calc R
H16N H 0.8034 0.4001 0.5279 0.130 Uiso 1 1 calc R
H16O H 0.8035 0.4232 0.4958 0.130 Uiso 1 1 calc R
C170 C 0.8457(5) 0.4230(6) 0.5224(6) 0.062(6) Uani 1 1 d U
C171 C 0.8597(5) 0.3375(5) 0.6468(6) 0.063(6) Uani 1 1 d U
H17B H 0.8410 0.3498 0.6468 0.095 Uiso 1 1 calc R
H17C H 0.8648 0.3316 0.6706 0.095 Uiso 1 1 calc R
H17D H 0.8565 0.3190 0.6328 0.095 Uiso 1 1 calc R
C172 C 0.8857(6) 0.3560(6) 0.6316(7) 0.071(7) Uani 1 1 d U
C173 C 0.9659(9) 0.4251(9) 0.4352(10) 0.134(13) Uani 1 1 d U
H17E H 0.9762 0.4055 0.4315 0.202 Uiso 1 1 calc R
H17F H 0.9813 0.4412 0.4387 0.202 Uiso 1 1 calc R
H17G H 0.9534 0.4301 0.4149 0.202 Uiso 1 1 calc R
C174 C 0.9448(8) 0.4229(8) 0.4682(9) 0.100(9) Uani 1 1 d U
C175 C 0.8409(7) 0.2788(7) 0.5729(9) 0.091(9) Uani 1 1 d U
H17H H 0.8445 0.3009 0.5725 0.137 Uiso 1 1 calc R
H17I H 0.8251 0.2740 0.5901 0.137 Uiso 1 1 calc R
H17J H 0.8340 0.2720 0.5500 0.137 Uiso 1 1 calc R
C176 C 0.8715(6) 0.2617(6) 0.5827(7) 0.068(7) Uani 1 1 d U
C177 C 0.9268(6) 0.2381(6) 0.5153(7) 0.077(7) Uani 1 1 d U
H17K H 0.9445 0.2498 0.5238 0.116 Uiso 1 1 calc R
H17L H 0.9081 0.2460 0.5261 0.116 Uiso 1 1 calc R
H17M H 0.9253 0.2402 0.4902 0.116 Uiso 1 1 calc R
C178 C 0.9307(6) 0.2056(6) 0.5243(7) 0.064(6) Uani 1 1 d U
C179 C 0.8406(6) 0.1916(5) 0.6469(6) 0.063(6) Uani 1 1 d U
H17N H 0.8533 0.2101 0.6483 0.095 Uiso 1 1 calc R
H17O H 0.8328 0.1866 0.6699 0.095 Uiso 1 1 calc R
H17P H 0.8235 0.1953 0.6311 0.095 Uiso 1 1 calc R
C180 C 0.8601(6) 0.1649(5) 0.6333(6) 0.054(5) Uani 1 1 d U
C181 C 0.9310(6) 0.0804(6) 0.4441(7) 0.082(8) Uani 1 1 d U
H18B H 0.9218 0.0604 0.4486 0.122 Uiso 1 1 calc R
H18C H 0.9526 0.0778 0.4379 0.122 Uiso 1 1 calc R
H18D H 0.9202 0.0904 0.4249 0.122 Uiso 1 1 calc R
C182 C 0.9285(6) 0.1010(6) 0.4775(6) 0.062(6) Uani 1 1 d U
C183 C 0.8476(6) 0.1662(6) 0.5148(7) 0.081(8) Uani 1 1 d U
H18E H 0.8671 0.1743 0.5061 0.122 Uiso 1 1 calc R
H18F H 0.8357 0.1829 0.5252 0.122 Uiso 1 1 calc R
H18G H 0.8360 0.1572 0.4957 0.122 Uiso 1 1 calc R
C184 C 0.8542(6) 0.1404(5) 0.5436(6) 0.055(6) Uani 1 1 d U
C185 C 0.8870(7) 0.3438(8) 0.5123(8) 0.119(11) Uani 1 1 d DU
H18H H 0.8932 0.3540 0.4908 0.179 Uiso 1 1 calc R
H18I H 0.8679 0.3529 0.5206 0.179 Uiso 1 1 calc R
H18J H 0.8839 0.3220 0.5079 0.179 Uiso 1 1 calc R
C186 C 0.9127(5) 0.3481(7) 0.5404(6) 0.069(7) Uani 1 1 d DU
O72 O 0.9224(6) 0.2017(6) 0.4304(7) 0.141(9) Uani 1 1 d DU
H72A H 0.9235 0.2179 0.4189 0.211 Uiso 1 1 calc R
C187 C 0.9008(11) 0.1783(11) 0.4112(14) 0.21(2) Uani 1 1 d DU
H18K H 0.9082 0.1574 0.4151 0.313 Uiso 1 1 calc R
H18L H 0.9008 0.1827 0.3863 0.313 Uiso 1 1 calc R
H18M H 0.8799 0.1803 0.4202 0.313 Uiso 1 1 calc R
O73 O 0.5681(8) 0.0716(8) 0.4914(8) 0.182(12) Uani 1 1 d DU
H18P H 0.5832 0.0825 0.4963 0.273 Uiso 1 1 calc R
C188 C 0.5634(10) 0.0466(9) 0.5206(10) 0.154(16) Uani 1 1 d DU
H18N H 0.5787 0.0303 0.5177 0.184 Uiso 1 1 calc R
H18O H 0.5428 0.0379 0.5187 0.184 Uiso 1 1 calc R
H73A H 0.5659 0.0562 0.5433 0.230 Uiso 1 1 calc R
O74 O 1.0015(5) 0.0674(4) 0.5056(5) 0.095(6) Uani 1 1 d DU
H74C H 0.9872 0.0647 0.4915 0.142 Uiso 1 1 calc R
C189 C 1.0000(6) 0.0424(5) 0.5346(6) 0.078(7) Uani 1 1 d DU
H18Q H 1.0181 0.0292 0.5331 0.118 Uiso 1 1 calc R
H18R H 0.9815 0.0300 0.5314 0.118 Uiso 1 1 calc R
H18S H 0.9994 0.0523 0.5573 0.118 Uiso 1 1 calc R
O75 O 0.8522(5) 0.0882(5) 0.4532(6) 0.115(7) Uani 1 1 d DU
H75E H 0.8583 0.0970 0.4711 0.173 Uiso 1 1 calc R
C190 C 0.8357(13) 0.1119(11) 0.4289(13) 0.22(2) Uani 1 1 d DU
H19B H 0.8171 0.1193 0.4403 0.323 Uiso 1 1 calc R
H19C H 0.8303 0.1019 0.4070 0.323 Uiso 1 1 calc R
H19D H 0.8495 0.1291 0.4244 0.323 Uiso 1 1 calc R
O76 O 0.7113(12) 0.1271(12) 0.4256(14) 0.26(2) Uani 1 1 d U
O77 O 0.5509(12) 0.4731(13) 0.4752(15) 0.16(2) Uani 0.50 1 d PDU
H77C H 0.5670 0.4636 0.4704 0.237 Uiso 0.50 1 calc PR
C192 C 0.5242(14) 0.4620(14) 0.4508(16) 0.11(2) Uani 0.50 1 d PDU
H19E H 0.5326 0.4565 0.4281 0.159 Uiso 0.50 1 calc PR
H19F H 0.5092 0.4784 0.4480 0.159 Uiso 0.50 1 calc PR
H19G H 0.5143 0.4440 0.4610 0.159 Uiso 0.50 1 calc PR
O78 O 0.6252(17) 0.2398(18) 0.445(2) 0.21(3) Uani 0.50 1 d PU
H78A H 0.6259 0.2380 0.4663 0.316 Uiso 0.50 1 calc PR
C193 C 0.6355(17) 0.2065(16) 0.4262(19) 0.12(2) Uani 0.50 1 d PU
H19H H 0.6470 0.1941 0.4429 0.173 Uiso 0.50 1 calc PR
H19I H 0.6485 0.2107 0.4060 0.173 Uiso 0.50 1 calc PR
H19J H 0.6172 0.1953 0.4188 0.173 Uiso 0.50 1 calc PR
O79 O 0.6593(13) 0.3499(17) 0.4090(19) 0.20(3) Uani 0.50 1 d PDU
H79A H 0.6713 0.3587 0.4227 0.306 Uiso 0.50 1 calc PR
C194 C 0.6259(12) 0.3500(14) 0.4245(16) 0.096(18) Uani 0.50 1 d PDU
H19K H 0.6249 0.3645 0.4439 0.144 Uiso 0.50 1 calc PR
H19L H 0.6208 0.3294 0.4328 0.144 Uiso 0.50 1 calc PR
H19M H 0.6113 0.3562 0.4066 0.144 Uiso 0.50 1 calc PR
O81 O 0.523(2) 0.046(2) 0.571(3) 0.31(5) Uani 0.50 1 d PDU
H81D H 0.5273 0.0373 0.5895 0.372 Uiso 0.50 1 calc PR
C196 C 0.500(2) 0.073(2) 0.578(3) 0.21(5) Uani 0.50 1 d PDU
H19N H 0.5098 0.0875 0.5942 0.312 Uiso 0.50 1 calc PR
H19O H 0.4810 0.0656 0.5877 0.312 Uiso 0.50 1 calc PR
H19P H 0.4959 0.0840 0.5561 0.312 Uiso 0.50 1 calc PR
O82 O 0.9478(17) -0.008(2) 0.644(3) 0.26(4) Uani 0.50 1 d PDU
H82A H 0.9447 -0.0227 0.6579 0.390 Uiso 0.50 1 calc PR
C197 C 0.9831(16) 0.000(2) 0.645(3) 0.18(4) Uani 0.50 1 d PDU
H19Q H 0.9918 0.0042 0.6675 0.265 Uiso 0.50 1 d PR
H19R H 0.9830 0.0194 0.6312 0.265 Uiso 0.50 1 d PR
H19S H 0.9954 -0.0150 0.6326 0.265 Uiso 0.50 1 d PR
O83 O 0.9037(13) -0.0195(14) 0.6780(17) 0.17(2) Uani 0.50 1 d PDU
H83B H 0.9057 -0.0111 0.6587 0.257 Uiso 0.50 1 calc PR
C198 C 0.8699(14) -0.0141(19) 0.692(2) 0.15(3) Uani 0.50 1 d PDU
H19T H 0.8561 -0.0112 0.6721 0.220 Uiso 0.50 1 calc PR
H19U H 0.8695 0.0041 0.7066 0.220 Uiso 0.50 1 calc PR
H19V H 0.8633 -0.0320 0.7052 0.220 Uiso 0.50 1 calc PR
O84 O 0.5446(15) 0.4637(16) 0.7350(18) 0.19(3) Uani 0.50 1 d PDU
H84B H 0.5470 0.4476 0.7465 0.285 Uiso 0.50 1 calc PR
C199 C 0.5741(18) 0.484(2) 0.738(3) 0.17(4) Uani 0.50 1 d PDU
H19W H 0.5717 0.4985 0.7578 0.261 Uiso 0.50 1 calc PR
H19Y H 0.5769 0.4962 0.7169 0.261 Uiso 0.50 1 calc PR
H19Z H 0.5921 0.4714 0.7421 0.261 Uiso 0.50 1 calc PR
O85 O 0.9657(6) 0.3492(6) 0.4544(7) 0.134(8) Uani 1 1 d DU
H85B H 0.9627 0.3555 0.4746 0.201 Uiso 1 1 calc R
C200 C 0.9398(11) 0.3256(11) 0.4443(16) 0.22(3) Uani 1 1 d DU
H20A H 0.9350 0.3128 0.4644 0.333 Uiso 1 1 calc R
H20B H 0.9469 0.3127 0.4252 0.333 Uiso 1 1 calc R
H20C H 0.9214 0.3368 0.4371 0.333 Uiso 1 1 calc R
O86 O 0.653(3) -0.091(3) 0.641(3) 0.17(4) Uani 0.25 1 d PU
O87 O 0.8545(13) 0.4116(13) 0.4232(15) 0.31(3) Uani 1 1 d U
O88 O 0.7156(12) 0.4340(13) 0.4412(16) 0.30(2) Uani 1 1 d U
O89 O 0.6197(13) 0.4488(13) 0.4275(16) 0.31(3) Uani 1 1 d U
O90 O 0.593(2) 0.042(2) 0.759(3) 0.15(4) Uani 0.25 1 d PU
O91 O 0.493(2) 0.107(2) 0.632(2) 0.23(3) Uani 0.50 1 d PU
O92 O 1.058(3) 0.189(3) 0.697(3) 0.32(5) Uani 0.50 1 d PU
O93 O 1.0658(17) 0.3852(17) 0.671(2) 0.20(3) Uani 0.50 1 d PU
O95 O 0.6790(17) -0.0067(16) 0.6851(19) 0.20(3) Uani 0.50 1 d PU
O99 O 0.685(3) 0.155(3) 0.416(3) 0.14(4) Uani 0.25 1 d PU
O100 O 0.563(3) 0.300(3) 0.304(3) 0.15(4) Uani 0.25 1 d PU
O101 O 0.666(3) -0.183(3) 0.695(3) 0.16(4) Uani 0.25 1 d PU

loop_
_atom_site_aniso_label
_atom_site_aniso_U_11
_atom_site_aniso_U_22
_atom_site_aniso_U_33
_atom_site_aniso_U_23
_atom_site_aniso_U_13
_atom_site_aniso_U_12
Nd1 0.0536(7) 0.0562(7) 0.0348(6) -0.0028(5) 0.0059(6) 0.0014(5)
Nd2 0.0566(7) 0.0505(7) 0.0411(7) -0.0042(6) -0.0108(6) -0.0012(5)
Nd3 0.0534(7) 0.0593(7) 0.0477(7) 0.0154(6) -0.0024(6) -0.0015(5)
Nd4 0.0586(7) 0.0519(7) 0.0436(7) 0.0045(6) 0.0059(6) 0.0002(5)
Cd1 0.0565(10) 0.0713(11) 0.0371(9) -0.0060(8) -0.0034(8) 0.0036(8)
Cd2 0.0774(13) 0.1026(15) 0.0505(11) -0.0269(10) -0.0055(9) 0.0069(10)
Cd3 0.0547(10) 0.0833(12) 0.0512(11) -0.0238(10) -0.0029(8) -0.0006(8)
Cd4 0.0653(10) 0.0629(10) 0.0373(9) 0.0033(8) -0.0095(8) -0.0009(7)
Cd5 0.1153(17) 0.0927(15) 0.0547(12) 0.0076(11) -0.0306(12) -0.0043(12)
Cd6 0.0721(11) 0.0675(11) 0.0527(11) 0.0108(9) -0.0212(9) -0.0072(8)
Cd7 0.0567(10) 0.0753(11) 0.0425(9) 0.0115(9) 0.0022(8) -0.0006(8)
Cd8 0.0708(12) 0.0991(15) 0.0492(11) 0.0202(10) 0.0051(9) -0.0033(10)
Cd9 0.0663(10) 0.0551(10) 0.0540(10) 0.0066(8) 0.0005(9) -0.0020(7)
Cd10 0.0667(10) 0.0600(10) 0.0382(9) -0.0017(8) 0.0097(8) -0.0034(8)
Cd11 0.0709(11) 0.0627(11) 0.0458(10) -0.0013(8) 0.0135(8) -0.0005(8)
Cd12 0.0575(10) 0.0607(10) 0.0473(9) 0.0003(8) 0.0094(9) 0.0040(7)
N1 0.060(8) 0.065(8) 0.048(8) -0.001(7) 0.006(7) -0.003(7)
N2 0.079(9) 0.070(9) 0.060(9) -0.006(7) 0.009(7) 0.005(7)
N3 0.056(8) 0.060(8) 0.061(8) -0.005(7) 0.000(7) -0.008(7)
N4 0.065(8) 0.057(8) 0.049(8) -0.003(7) -0.008(7) 0.001(7)
N5 0.069(9) 0.064(8) 0.051(8) -0.001(7) -0.014(7) -0.004(7)
N6 0.052(8) 0.060(8) 0.060(8) 0.004(7) 0.020(7) 0.005(7)
N7 0.051(8) 0.060(8) 0.049(8) 0.001(7) -0.011(7) 0.007(6)
N8 0.057(8) 0.055(8) 0.041(7) -0.003(6) 0.006(6) -0.011(6)
N9 0.066(8) 0.061(8) 0.062(8) 0.006(7) -0.009(7) 0.001(7)
N10 0.067(9) 0.062(8) 0.067(9) 0.000(7) -0.006(7) 0.006(7)
N11 0.058(8) 0.078(9) 0.056(8) 0.011(7) -0.012(7) 0.000(7)
N12 0.052(8) 0.066(8) 0.055(8) 0.005(7) 0.005(7) 0.001(7)
O1 0.061(7) 0.074(8) 0.056(7) -0.009(6) 0.002(6) 0.007(6)
O2 0.054(7) 0.057(7) 0.053(7) 0.002(6) -0.007(6) -0.019(6)
O3 0.074(8) 0.088(9) 0.082(9) -0.005(7) 0.017(7) 0.008(7)
O4 0.108(9) 0.084(9) 0.091(9) -0.028(7) -0.006(8) 0.002(7)
O5 0.068(8) 0.069(8) 0.065(8) -0.004(6) 0.011(6) -0.002(6)
O6 0.067(7) 0.074(8) 0.058(7) -0.011(7) 0.002(6) -0.015(6)
O7 0.054(7) 0.070(7) 0.064(8) -0.003(6) 0.002(6) -0.007(6)
O8 0.055(7) 0.061(7) 0.056(7) -0.016(6) -0.011(6) 0.001(6)
O9 0.074(8) 0.071(8) 0.048(7) -0.010(6) -0.019(6) 0.001(6)
O10 0.062(7) 0.060(7) 0.046(7) -0.001(6) -0.018(6) 0.000(6)
O11 0.052(7) 0.065(7) 0.053(7) -0.004(6) 0.013(6) 0.000(6)
O12 0.060(7) 0.079(8) 0.070(8) 0.003(7) 0.007(6) 0.005(6)
O13 0.087(9) 0.106(9) 0.086(9) 0.009(8) -0.023(7) 0.004(7)
O14 0.074(8) 0.071(8) 0.067(8) 0.013(7) -0.017(7) -0.006(7)
O15 0.061(7) 0.061(7) 0.042(6) 0.003(6) 0.011(6) -0.007(6)
O16 0.075(8) 0.069(8) 0.050(7) 0.005(6) 0.020(6) 0.002(6)
O17 0.083(8) 0.084(9) 0.085(9) 0.015(7) -0.019(7) 0.003(7)
O18 0.079(8) 0.069(8) 0.067(8) 0.015(7) -0.002(7) 0.011(6)
O19 0.056(7) 0.065(7) 0.051(7) 0.002(6) 0.002(6) -0.010(6)
O20 0.075(8) 0.072(8) 0.065(8) 0.009(7) 0.012(7) -0.006(7)
O21 0.058(7) 0.077(8) 0.076(8) 0.017(7) 0.000(7) 0.008(6)
O22 0.078(8) 0.081(8) 0.072(8) 0.007(7) -0.002(7) 0.006(7)
O23 0.067(7) 0.080(8) 0.063(8) 0.021(7) -0.002(6) -0.010(6)
O24 0.065(7) 0.080(8) 0.054(7) 0.022(6) 0.000(6) -0.006(6)
O25 0.057(7) 0.074(8) 0.051(7) 0.008(6) -0.007(6) -0.005(6)
O26 0.073(8) 0.063(7) 0.052(7) 0.010(6) 0.004(6) -0.004(6)
O27 0.053(7) 0.067(7) 0.041(7) -0.011(6) -0.005(6) 0.004(6)
O28 0.056(7) 0.062(7) 0.055(7) -0.007(6) 0.006(6) 0.000(6)
O29 0.068(8) 0.070(8) 0.065(8) 0.001(6) -0.005(6) 0.006(6)
O30 0.068(7) 0.065(7) 0.066(8) -0.004(6) -0.006(6) 0.010(6)
O31 0.067(8) 0.077(8) 0.044(7) -0.019(6) 0.011(6) -0.004(6)
O32 0.082(8) 0.108(9) 0.060(8) -0.003(7) -0.007(7) -0.009(7)
O33 0.061(7) 0.059(7) 0.048(7) 0.000(6) -0.001(6) -0.001(6)
O34 0.062(7) 0.049(7) 0.046(7) 0.000(6) 0.002(6) -0.002(6)
O35 0.105(9) 0.111(10) 0.099(10) -0.019(8) -0.016(8) 0.005(8)
O36 0.147(12) 0.132(11) 0.126(11) -0.013(9) -0.007(9) -0.007(9)
O37 0.080(8) 0.074(8) 0.055(7) -0.015(6) -0.005(6) 0.005(7)
O38 0.076(8) 0.071(8) 0.044(7) -0.010(6) -0.010(6) -0.004(6)
O39 0.083(8) 0.073(8) 0.066(8) 0.007(7) -0.004(7) -0.007(7)
O40 0.075(8) 0.060(8) 0.072(8) -0.005(6) -0.005(7) -0.001(6)
O41 0.076(8) 0.059(7) 0.052(7) 0.010(6) -0.014(6) 0.005(6)
O42 0.135(10) 0.114(10) 0.099(10) 0.012(8) -0.026(8) -0.002(8)
O43 0.063(7) 0.054(7) 0.041(7) 0.004(5) -0.011(6) 0.003(6)
O44 0.048(7) 0.068(8) 0.061(7) 0.006(6) 0.000(6) 0.002(6)
O45 0.085(8) 0.079(8) 0.063(8) -0.003(7) -0.006(7) 0.003(7)
O46 0.094(9) 0.090(9) 0.071(8) 0.017(7) 0.005(7) -0.006(7)
O47 0.073(8) 0.083(8) 0.071(8) 0.011(7) 0.001(7) -0.001(7)
O48 0.064(8) 0.068(8) 0.054(7) -0.001(6) 0.007(6) -0.005(6)
O49 0.073(8) 0.083(8) 0.050(7) 0.016(6) -0.002(6) -0.008(7)
O50 0.102(9) 0.118(10) 0.071(9) -0.001(8) 0.009(8) -0.004(8)
O51 0.118(10) 0.106(10) 0.111(10) 0.016(8) 0.020(8) 0.003(8)
O52 0.137(11) 0.127(11) 0.128(11) 0.006(9) 0.032(9) -0.015(9)
O53 0.060(7) 0.064(7) 0.063(7) 0.005(6) 0.004(6) -0.005(6)
O54 0.062(7) 0.062(7) 0.060(7) 0.003(6) 0.001(6) -0.001(6)
O55 0.094(9) 0.086(8) 0.059(8) 0.007(7) 0.002(7) -0.014(7)
O56 0.076(8) 0.081(8) 0.058(8) 0.005(7) 0.011(6) -0.002(7)
O57 0.081(8) 0.068(8) 0.055(7) 0.007(6) -0.006(7) -0.005(7)
O58 0.084(8) 0.077(8) 0.072(8) 0.005(7) 0.003(7) 0.013(7)
O59 0.047(7) 0.068(7) 0.045(7) 0.003(6) 0.010(6) 0.002(6)
O60 0.064(7) 0.068(8) 0.060(7) 0.004(6) 0.011(6) -0.001(6)
O61 0.065(8) 0.081(8) 0.053(7) 0.004(6) -0.006(6) -0.002(6)
O62 0.065(8) 0.070(8) 0.056(7) 0.000(6) 0.012(6) 0.003(6)
O63 0.089(8) 0.062(7) 0.053(7) -0.004(6) -0.001(6) -0.007(6)
O64 0.073(8) 0.060(7) 0.045(7) -0.007(6) 0.007(6) 0.002(6)
O65 0.086(8) 0.074(8) 0.075(8) -0.004(7) 0.012(7) 0.005(7)
O66 0.072(8) 0.082(8) 0.075(8) -0.016(7) 0.004(7) 0.001(7)
O67 0.051(7) 0.058(7) 0.050(7) 0.001(6) -0.014(6) 0.003(6)
O68 0.074(8) 0.063(7) 0.053(7) 0.004(6) 0.008(6) 0.002(6)
O69 0.075(8) 0.065(8) 0.061(8) 0.002(6) 0.007(6) -0.002(6)
O70 0.073(7) 0.068(8) 0.037(6) 0.003(6) -0.002(6) -0.002(6)
O71 0.165(12) 0.146(12) 0.134(12) 0.010(9) 0.007(9) -0.009(9)
C1 0.062(9) 0.071(10) 0.059(9) -0.002(8) 0.001(8) 0.000(8)
C2 0.060(9) 0.070(10) 0.049(9) -0.009(8) -0.005(8) -0.008(8)
C3 0.076(10) 0.072(10) 0.058(10) -0.014(8) -0.006(8) 0.002(8)
C4 0.084(11) 0.080(11) 0.081(11) -0.015(8) -0.007(8) 0.001(8)
C5 0.084(10) 0.069(10) 0.059(10) -0.023(8) -0.017(8) 0.007(8)
C6 0.040(8) 0.101(10) 0.067(10) -0.038(8) 0.003(7) 0.015(8)
C7 0.065(9) 0.059(9) 0.047(9) 0.006(7) 0.010(7) -0.009(8)
C8 0.067(10) 0.070(10) 0.057(10) -0.011(8) 0.003(8) 0.001(8)
C9 0.068(10) 0.072(10) 0.061(10) 0.005(8) 0.010(8) -0.005(8)
C10 0.066(9) 0.064(9) 0.055(9) -0.011(8) -0.001(8) 0.001(8)
C11 0.071(10) 0.065(9) 0.050(9) -0.009(8) 0.001(8) -0.005(8)
C12 0.087(11) 0.087(11) 0.060(10) 0.002(8) 0.004(8) 0.001(8)
C13 0.081(10) 0.076(10) 0.061(10) -0.015(8) -0.004(8) 0.006(8)
C14 0.078(10) 0.078(10) 0.070(10) -0.011(8) 0.008(8) -0.002(8)
C15 0.062(9) 0.068(10) 0.059(9) 0.001(8) 0.000(8) -0.008(8)
C16 0.081(10) 0.072(10) 0.061(10) -0.014(8) 0.002(8) 0.007(8)
C17 0.086(11) 0.069(10) 0.078(11) -0.018(8) -0.007(8) 0.006(8)
C18 0.099(11) 0.082(11) 0.093(12) -0.002(9) 0.006(9) 0.008(9)
C19 0.094(12) 0.093(12) 0.087(12) -0.010(9) -0.001(9) 0.004(9)
C20 0.086(11) 0.077(11) 0.083(11) -0.015(8) 0.008(9) 0.002(8)
C21 0.083(11) 0.074(10) 0.072(11) -0.014(8) -0.005(8) 0.002(8)
C22 0.099(11) 0.100(12) 0.089(11) -0.030(9) -0.004(9) 0.040(9)
C23 0.079(11) 0.081(11) 0.095(11) 0.003(9) 0.018(9) 0.014(8)
C24 0.076(10) 0.067(10) 0.063(10) -0.002(8) 0.000(8) -0.008(8)
C25 0.066(9) 0.061(9) 0.059(9) 0.005(8) -0.001(8) 0.013(8)
C26 0.078(11) 0.073(10) 0.088(11) -0.002(8) 0.000(8) 0.006(8)
C27 0.054(9) 0.051(9) 0.060(9) -0.004(7) 0.019(7) 0.006(7)
C28 0.035(8) 0.069(9) 0.070(9) -0.010(8) 0.001(8) -0.003(7)
C29 0.049(8) 0.045(8) 0.056(9) 0.000(7) -0.004(7) -0.001(7)
C30 0.060(9) 0.063(9) 0.046(9) 0.003(7) 0.004(7) -0.007(8)
C31 0.068(10) 0.067(10) 0.071(10) -0.003(8) 0.006(8) -0.002(8)
C32 0.074(10) 0.079(10) 0.061(10) -0.006(8) 0.010(8) 0.010(8)
C33 0.067(10) 0.072(10) 0.067(10) 0.005(8) -0.001(8) -0.005(8)
C34 0.081(11) 0.082(11) 0.073(11) 0.003(8) 0.006(8) -0.002(8)
C35 0.056(9) 0.064(9) 0.051(9) 0.010(7) 0.000(7) 0.002(7)
C36 0.071(10) 0.049(9) 0.059(9) -0.003(7) -0.008(8) -0.008(7)
C37 0.075(10) 0.080(10) 0.073(10) 0.011(8) 0.009(8) -0.009(8)
C38 0.048(9) 0.070(9) 0.071(10) 0.000(8) 0.005(8) 0.003(7)
C39 0.069(10) 0.077(10) 0.088(11) -0.017(8) -0.004(8) 0.011(8)
C40 0.069(10) 0.076(10) 0.088(11) -0.015(8) -0.013(8) -0.012(8)
C41 0.077(11) 0.085(11) 0.081(11) -0.005(8) -0.016(8) 0.000(8)
C42 0.062(10) 0.066(10) 0.068(10) -0.004(8) -0.012(8) -0.002(8)
C43 0.065(10) 0.069(10) 0.062(10) -0.002(8) -0.007(8) 0.001(8)
C44 0.081(11) 0.080(11) 0.100(12) -0.014(9) 0.010(9) 0.014(8)
C45 0.072(10) 0.070(10) 0.063(10) -0.002(8) -0.010(8) -0.011(8)
C46 0.060(9) 0.054(9) 0.046(9) -0.010(7) -0.007(7) 0.003(7)
C47 0.072(10) 0.078(10) 0.066(10) -0.028(8) -0.002(8) -0.014(8)
C48 0.077(10) 0.086(11) 0.069(10) -0.008(8) -0.014(8) 0.000(8)
C49 0.082(11) 0.080(10) 0.065(10) -0.001(8) -0.013(8) 0.001(8)
C50 0.067(9) 0.044(8) 0.073(10) 0.000(7) -0.054(8) 0.016(7)
C51 0.070(10) 0.077(10) 0.051(9) -0.004(8) 0.001(8) -0.006(8)
C52 0.060(9) 0.059(9) 0.058(9) 0.002(7) 0.000(8) -0.002(8)
C53 0.065(9) 0.065(9) 0.057(9) -0.003(8) -0.003(8) 0.000(8)
C54 0.068(10) 0.070(10) 0.058(9) -0.001(8) -0.003(8) -0.007(8)
C55 0.064(9) 0.064(9) 0.057(9) -0.008(8) 0.001(8) -0.003(8)
C56 0.062(9) 0.073(10) 0.057(9) -0.003(8) 0.012(8) -0.004(8)
C57 0.074(10) 0.070(10) 0.064(10) 0.009(8) 0.000(8) -0.011(8)
C58 0.046(8) 0.060(9) 0.051(9) 0.007(7) 0.000(7) 0.019(7)
C59 0.067(10) 0.081(10) 0.068(10) -0.002(8) 0.008(8) 0.005(8)
C60 0.059(9) 0.064(9) 0.055(9) 0.013(8) 0.006(8) 0.003(8)
C61 0.064(10) 0.076(10) 0.068(10) 0.001(8) 0.008(8) 0.002(8)
C62 0.044(9) 0.071(9) 0.065(10) 0.004(8) 0.001(7) 0.002(7)
C63 0.053(9) 0.069(10) 0.067(10) -0.002(8) 0.021(8) -0.003(8)
C64 0.047(9) 0.061(9) 0.062(9) 0.002(8) 0.006(7) -0.003(7)
C65 0.067(10) 0.063(9) 0.064(10) -0.004(8) 0.006(8) -0.002(8)
C66 0.077(10) 0.081(10) 0.062(10) -0.007(8) 0.017(8) -0.009(8)
C67 0.106(12) 0.113(12) 0.094(12) 0.004(9) -0.042(9) -0.021(9)
C68 0.103(12) 0.102(12) 0.095(12) -0.003(9) -0.005(9) 0.001(9)
C69 0.089(12) 0.092(12) 0.092(12) 0.003(9) -0.012(9) -0.001(9)
C70 0.150(17) 0.156(17) 0.154(17) -0.005(10) -0.003(10) 0.006(10)
C71 0.110(13) 0.125(14) 0.104(13) -0.001(9) -0.009(9) -0.006(9)
C72 0.086(11) 0.085(11) 0.087(11) 0.003(9) -0.008(9) 0.009(9)
C73 0.073(10) 0.070(10) 0.058(10) 0.001(8) -0.015(8) -0.002(8)
C74 0.087(11) 0.084(11) 0.072(11) -0.004(8) -0.014(8) -0.005(9)
C75 0.070(10) 0.063(10) 0.072(10) -0.006(8) -0.014(8) -0.001(8)
C76 0.075(10) 0.062(9) 0.058(9) 0.000(8) -0.009(8) -0.009(8)
C77 0.064(9) 0.067(9) 0.057(9) 0.000(8) -0.018(8) -0.008(8)
C78 0.062(9) 0.072(10) 0.057(9) -0.008(8) 0.002(8) -0.012(8)
C79 0.069(10) 0.054(9) 0.064(9) 0.003(8) -0.006(8) -0.002(8)
C80 0.055(9) 0.046(8) 0.057(9) 0.001(7) -0.004(7) -0.005(7)
C81 0.066(9) 0.058(9) 0.045(9) 0.001(7) 0.001(7) 0.003(7)
C82 0.047(8) 0.052(8) 0.046(8) -0.002(7) -0.011(7) -0.002(7)
C83 0.077(10) 0.070(10) 0.064(10) -0.006(8) -0.001(8) 0.016(8)
C84 0.068(10) 0.059(9) 0.065(10) 0.006(8) 0.016(8) -0.003(8)
C85 0.089(11) 0.094(11) 0.085(11) -0.004(9) 0.015(9) -0.004(9)
C86 0.075(10) 0.061(10) 0.058(9) -0.003(8) 0.006(8) 0.001(8)
C87 0.078(10) 0.057(9) 0.053(9) 0.002(8) 0.006(8) -0.010(8)
C88 0.081(10) 0.071(10) 0.067(10) 0.020(8) 0.012(8) -0.012(8)
C89 0.110(12) 0.098(12) 0.097(12) 0.019(9) -0.010(9) 0.002(9)
C90 0.069(10) 0.070(10) 0.072(10) 0.005(8) -0.012(8) 0.003(8)
C91 0.069(10) 0.078(10) 0.075(10) 0.020(8) -0.003(8) 0.008(8)
C92 0.091(12) 0.089(12) 0.096(12) 0.012(9) -0.001(9) -0.001(9)
C93 0.097(12) 0.081(11) 0.096(12) 0.019(9) 0.006(9) -0.009(9)
C94 0.079(10) 0.071(10) 0.079(11) 0.006(8) -0.011(8) -0.003(8)
C95 0.075(10) 0.086(11) 0.077(11) 0.010(8) 0.009(8) -0.007(8)
C96 0.067(9) 0.046(9) 0.068(10) 0.011(7) -0.002(8) -0.005(7)
C97 0.074(10) 0.070(10) 0.068(10) 0.004(8) 0.004(8) 0.002(8)
C98 0.081(11) 0.085(11) 0.086(11) 0.000(9) -0.001(9) 0.009(8)
C99 0.069(10) 0.078(10) 0.070(10) 0.004(8) 0.004(8) 0.007(8)
C100 0.089(11) 0.083(11) 0.083(11) -0.001(8) 0.002(8) -0.010(8)
C101 0.082(10) 0.068(10) 0.066(10) -0.009(8) 0.000(8) 0.008(8)
C102 0.062(9) 0.057(9) 0.058(9) 0.000(8) 0.002(8) 0.006(7)
C103 0.062(10) 0.068(10) 0.062(9) 0.012(8) -0.009(8) 0.007(8)
C104 0.086(10) 0.062(10) 0.079(10) 0.004(8) 0.009(8) -0.011(8)
C105 0.077(10) 0.074(10) 0.081(11) -0.003(8) -0.001(8) 0.002(8)
C106 0.073(11) 0.089(11) 0.081(11) 0.004(9) 0.011(8) 0.000(8)
C107 0.084(11) 0.077(11) 0.080(11) -0.002(8) 0.007(8) 0.006(8)
C108 0.070(10) 0.070(10) 0.067(10) 0.005(8) 0.002(8) -0.005(8)
C109 0.068(9) 0.055(9) 0.054(9) -0.012(7) 0.009(8) 0.000(7)
C110 0.068(10) 0.063(10) 0.068(10) 0.007(8) 0.003(8) -0.004(8)
C111 0.103(12) 0.102(12) 0.095(12) 0.026(9) -0.004(9) -0.001(9)
C112 0.068(10) 0.070(10) 0.079(10) 0.006(8) 0.004(8) -0.008(8)
C113 0.086(11) 0.084(11) 0.089(11) 0.009(9) -0.002(9) 0.005(8)
C114 0.083(11) 0.079(10) 0.094(11) 0.001(9) 0.002(9) 0.000(8)
C115 0.083(11) 0.080(11) 0.079(11) 0.015(8) 0.000(8) -0.017(8)
C116 0.065(10) 0.062(10) 0.067(10) 0.012(8) 0.005(8) 0.003(8)
C117 0.047(8) 0.039(8) 0.050(9) 0.009(7) 0.005(7) 0.001(7)
C118 0.051(9) 0.045(9) 0.051(9) 0.003(7) -0.005(7) -0.005(7)
C119 0.081(11) 0.078(10) 0.073(10) -0.002(8) 0.006(8) 0.012(8)
C120 0.088(11) 0.093(11) 0.079(11) 0.009(9) 0.001(9) 0.005(9)
C121 0.108(12) 0.104(12) 0.090(12) 0.012(9) -0.013(9) 0.003(9)
C122 0.066(10) 0.065(10) 0.059(9) 0.005(8) -0.009(8) 0.008(8)
C123 0.058(9) 0.057(9) 0.050(9) 0.001(7) -0.007(7) 0.000(7)
C124 0.071(10) 0.075(10) 0.069(10) 0.010(8) -0.005(8) 0.000(8)
C125 0.072(10) 0.086(11) 0.069(10) -0.003(8) -0.012(8) -0.013(8)
C126 0.071(9) 0.050(9) 0.038(8) 0.029(7) -0.005(7) -0.002(7)
C127 0.089(12) 0.093(12) 0.095(12) 0.014(9) 0.001(9) -0.009(9)
C128 0.105(13) 0.108(13) 0.104(13) 0.005(9) -0.007(9) 0.004(9)
C129 0.062(9) 0.076(10) 0.064(10) 0.017(8) -0.004(8) -0.009(8)
C130 0.087(11) 0.087(11) 0.082(11) 0.008(9) -0.007(9) -0.006(9)
C131 0.064(9) 0.062(9) 0.053(9) 0.019(8) 0.002(8) 0.001(8)
C132 0.086(11) 0.086(11) 0.077(11) 0.023(8) -0.013(8) 0.008(8)
C133 0.063(9) 0.057(9) 0.048(9) -0.003(8) -0.004(7) -0.008(8)
C134 0.051(9) 0.059(9) 0.058(9) 0.007(8) 0.000(7) 0.001(7)
C135 0.058(9) 0.057(9) 0.045(9) -0.003(7) 0.000(7) 0.001(7)
C136 0.078(10) 0.082(11) 0.072(11) -0.005(8) 0.000(8) 0.012(8)
C137 0.061(9) 0.060(9) 0.056(9) 0.004(8) -0.001(8) 0.000(7)
C138 0.072(10) 0.064(9) 0.047(9) 0.002(8) 0.002(8) -0.006(8)
C139 0.072(10) 0.066(10) 0.060(10) 0.009(8) -0.002(8) -0.008(8)
C140 0.053(9) 0.063(9) 0.047(9) 0.015(7) 0.006(7) -0.004(7)
C141 0.065(9) 0.041(8) 0.035(8) 0.000(7) 0.012(7) -0.005(7)
C142 0.051(8) 0.047(9) 0.042(8) 0.006(7) 0.000(7) 0.009(7)
C143 0.062(9) 0.063(10) 0.061(10) 0.008(8) -0.001(8) 0.000(8)
C144 0.073(10) 0.078(10) 0.071(10) -0.001(8) -0.005(8) -0.008(8)
C145 0.069(10) 0.064(10) 0.048(9) -0.003(8) 0.003(8) 0.000(8)
C146 0.082(10) 0.063(10) 0.057(10) -0.003(8) -0.003(8) -0.010(8)
C147 0.082(10) 0.066(10) 0.065(10) -0.002(8) 0.000(8) -0.009(8)
C148 0.060(9) 0.066(9) 0.042(9) -0.007(7) -0.005(8) -0.013(8)
C149 0.101(12) 0.100(12) 0.098(12) 0.021(9) 0.005(9) -0.004(9)
C150 0.065(9) 0.055(9) 0.048(9) 0.005(7) 0.000(8) 0.000(8)
C151 0.099(12) 0.099(12) 0.071(11) -0.012(9) -0.007(9) -0.002(9)
C152 0.066(10) 0.072(10) 0.051(9) -0.002(8) 0.013(8) 0.001(8)
C153 0.066(10) 0.066(10) 0.060(9) -0.014(8) -0.007(8) -0.011(8)
C154 0.057(9) 0.063(9) 0.053(9) -0.002(8) -0.009(8) -0.006(8)
C155 0.118(17) 0.125(17) 0.120(17) -0.005(10) -0.013(10) 0.007(10)
C156 0.079(11) 0.085(11) 0.085(11) -0.009(9) -0.014(8) 0.004(9)
C157 0.090(11) 0.093(11) 0.085(11) 0.005(9) -0.009(9) 0.003(9)
C158 0.070(10) 0.061(10) 0.053(9) -0.011(8) -0.003(8) 0.001(8)
C159 0.089(12) 0.088(12) 0.104(12) 0.008(9) 0.008(9) -0.004(9)
C160 0.080(11) 0.082(11) 0.064(10) -0.003(8) 0.006(8) 0.003(9)
C161 0.055(9) 0.042(9) 0.069(9) -0.016(7) -0.019(7) -0.009(7)
C162 0.109(13) 0.103(13) 0.097(13) 0.011(9) -0.011(9) -0.002(9)
C163 0.064(9) 0.066(9) 0.056(9) 0.006(8) 0.001(8) -0.010(8)
C164 0.046(8) 0.046(8) 0.038(8) 0.010(7) 0.011(7) -0.004(7)
C165 0.109(13) 0.116(13) 0.101(13) -0.010(9) -0.006(9) 0.006(9)
C166 0.074(10) 0.076(10) 0.072(10) 0.004(8) 0.002(8) -0.009(8)
C167 0.096(12) 0.090(12) 0.102(12) -0.019(9) 0.000(9) 0.001(9)
C168 0.076(10) 0.065(10) 0.071(10) -0.002(8) 0.006(8) 0.008(8)
C169 0.069(10) 0.094(11) 0.098(11) 0.039(9) -0.021(8) -0.008(8)
C170 0.061(9) 0.075(10) 0.051(9) 0.007(8) 0.006(8) 0.005(8)
C171 0.064(9) 0.062(9) 0.063(10) 0.008(8) 0.009(8) 0.009(8)
C172 0.065(10) 0.074(10) 0.073(10) -0.003(8) -0.009(8) -0.002(8)
C173 0.136(16) 0.145(16) 0.123(15) -0.003(9) 0.005(9) 0.002(9)
C174 0.102(12) 0.101(12) 0.096(12) 0.002(9) 0.011(9) -0.005(9)
C175 0.081(11) 0.094(12) 0.099(12) 0.005(9) -0.019(9) -0.001(9)
C176 0.068(10) 0.070(10) 0.066(10) -0.004(8) -0.002(8) 0.003(8)
C177 0.089(11) 0.076(10) 0.066(10) -0.011(8) -0.001(8) -0.003(8)
C178 0.070(10) 0.064(10) 0.057(10) 0.008(8) 0.000(8) 0.003(8)
C179 0.073(10) 0.061(10) 0.056(9) -0.007(8) 0.002(8) 0.006(8)
C180 0.060(9) 0.059(9) 0.044(8) 0.011(7) -0.003(7) 0.012(8)
C181 0.079(11) 0.082(11) 0.084(11) -0.009(8) 0.009(8) -0.010(8)
C182 0.061(9) 0.067(9) 0.058(9) -0.004(8) 0.000(8) -0.007(8)
C183 0.086(11) 0.081(11) 0.076(11) 0.026(8) -0.004(8) 0.006(8)
C184 0.063(9) 0.051(9) 0.053(9) 0.000(7) 0.011(8) -0.006(8)
C185 0.125(14) 0.121(14) 0.112(14) -0.014(9) -0.008(9) -0.016(9)
C186 0.069(10) 0.077(10) 0.061(10) 0.010(8) 0.007(8) 0.007(8)
O72 0.152(12) 0.141(12) 0.129(12) 0.008(9) 0.004(9) 0.001(9)
C187 0.21(2) 0.21(2) 0.21(2) -0.003(10) -0.007(10) 0.000(10)
O73 0.172(14) 0.190(14) 0.183(14) -0.011(9) -0.007(9) 0.012(9)
C188 0.153(17) 0.149(17) 0.158(18) -0.008(10) -0.003(10) 0.004(10)
O74 0.090(9) 0.102(9) 0.093(9) -0.016(8) 0.000(7) 0.003(7)
C189 0.079(10) 0.074(10) 0.082(11) -0.016(8) 0.015(8) 0.005(8)
O75 0.114(10) 0.110(10) 0.121(10) -0.016(8) 0.012(8) -0.004(8)
C190 0.22(3) 0.21(3) 0.22(3) 0.002(10) -0.008(10) 0.002(10)
O76 0.27(2) 0.27(2) 0.26(2) -0.006(10) -0.002(10) -0.009(10)
O77 0.16(2) 0.16(2) 0.16(2) 0.016(10) 0.002(10) 0.007(10)
C192 0.11(2) 0.10(2) 0.11(2) 0.005(10) 0.003(10) -0.008(10)
O78 0.21(3) 0.21(3) 0.21(3) 0.002(10) -0.004(10) 0.006(10)
C193 0.12(2) 0.11(2) 0.11(2) -0.002(10) 0.002(10) 0.001(10)
O79 0.20(3) 0.21(3) 0.21(3) 0.000(10) 0.002(10) -0.007(10)
C194 0.10(2) 0.10(2) 0.09(2) -0.004(10) -0.005(10) -0.005(10)
O81 0.31(5) 0.31(5) 0.31(5) 0.000(10) -0.002(10) 0.002(10)
C196 0.21(5) 0.21(5) 0.21(5) -0.003(10) -0.001(10) -0.002(10)
O82 0.26(4) 0.26(4) 0.26(4) 0.002(10) -0.001(10) 0.005(10)
C197 0.18(4) 0.17(4) 0.18(4) -0.004(10) 0.000(10) -0.002(10)
O83 0.18(2) 0.16(2) 0.17(2) 0.003(10) -0.002(10) 0.003(10)
C198 0.15(3) 0.14(3) 0.15(3) 0.001(10) 0.000(10) 0.005(10)
O84 0.19(3) 0.19(3) 0.19(3) 0.000(10) 0.000(10) 0.007(10)
C199 0.17(4) 0.18(4) 0.17(4) 0.001(10) 0.004(10) 0.004(10)
O85 0.124(11) 0.135(11) 0.143(12) 0.003(9) 0.028(9) 0.007(8)
C200 0.22(3) 0.22(3) 0.23(3) -0.001(10) -0.008(10) 0.007(10)
O86 0.17(4) 0.17(4) 0.17(4) 0.002(10) 0.002(10) 0.000(10)
O87 0.31(3) 0.31(3) 0.30(3) -0.001(10) -0.009(10) 0.004(10)
O88 0.30(3) 0.29(3) 0.30(3) 0.008(10) 0.001(10) -0.012(10)
O89 0.31(3) 0.31(3) 0.31(3) 0.002(10) -0.004(10) -0.003(10)
O90 0.15(4) 0.14(4) 0.15(4) 0.002(10) -0.002(10) 0.000(10)
O91 0.23(3) 0.23(3) 0.23(3) 0.001(10) 0.001(10) -0.005(10)
O92 0.32(5) 0.32(5) 0.32(5) 0.002(10) 0.000(10) 0.000(10)
O93 0.19(3) 0.20(3) 0.20(3) -0.001(10) 0.002(10) 0.005(10)
O95 0.20(3) 0.20(3) 0.20(3) -0.003(10) 0.000(10) 0.000(10)
O99 0.14(4) 0.14(4) 0.14(4) 0.002(10) 0.001(10) -0.002(10)
O100 0.15(4) 0.15(4) 0.15(4) 0.005(10) 0.002(10) -0.003(10)
O101 0.16(4) 0.16(4) 0.16(4) 0.002(10) 0.001(10) -0.002(10)

loop_
_atom_type_symbol
_atom_type_description
_atom_type_scat_dispersion_real
_atom_type_scat_dispersion_imag
_atom_type_scat_source
C C 0.0033 0.0016 'International Tables Vol C Tables 4.2.6.8 and 6.1.1.4'
H H 0.0000 0.0000 'International Tables Vol C Tables 4.2.6.8 and 6.1.1.4'
N N 0.0061 0.0033 'International Tables Vol C Tables 4.2.6.8 and 6.1.1.4'
O O 0.0106 0.0060 'International Tables Vol C Tables 4.2.6.8 and 6.1.1.4'
Cd Cd -0.8075 1.2024 'International Tables Vol C Tables 4.2.6.8 and 6.1.1.4'
Nd Nd -0.1943 3.0179 'International Tables Vol C Tables 4.2.6.8 and 6.1.1.4'

loop_
_geom_angle_atom_site_label_1
_geom_angle_atom_site_label_2
_geom_angle_atom_site_label_3
_geom_angle
_geom_angle_site_symmetry_1
_geom_angle_site_symmetry_3
O28 Nd1 O2 83.1(5) . .
O28 Nd1 O30 76.9(5) . .
O2 Nd1 O30 78.1(5) . .
O28 Nd1 O6 116.9(5) . .
O2 Nd1 O6 128.0(5) . .
O30 Nd1 O6 149.8(5) . .
O28 Nd1 O61 141.1(5) . .
O2 Nd1 O61 113.8(5) . .
O30 Nd1 O61 73.3(6) . .
O6 Nd1 O61 81.1(6) . .
O28 Nd1 O60 76.8(5) . .
O2 Nd1 O60 157.7(5) . .
O30 Nd1 O60 87.8(5) . .
O6 Nd1 O60 71.1(5) . .
O61 Nd1 O60 77.6(5) . .
O28 Nd1 O1 141.6(5) . .
O2 Nd1 O1 62.0(5) . .
O30 Nd1 O1 108.5(5) . .
O6 Nd1 O1 78.1(5) . .
O61 Nd1 O1 72.8(5) . .
O60 Nd1 O1 140.0(5) . .
O28 Nd1 N3 77.5(6) . .
O2 Nd1 N3 72.7(5) . .
O30 Nd1 N3 142.9(6) . .
O6 Nd1 N3 66.9(6) . .
O61 Nd1 N3 139.8(6) . .
O60 Nd1 N3 111.8(5) . .
O1 Nd1 N3 77.2(6) . .
O28 Nd1 Cd12 110.5(4) . .
O2 Nd1 Cd12 163.4(4) . .
O30 Nd1 Cd12 113.5(4) . .
O6 Nd1 Cd12 37.8(4) . .
O61 Nd1 Cd12 61.6(4) . .
O60 Nd1 Cd12 38.8(4) . .
O1 Nd1 Cd12 102.1(3) . .
N3 Nd1 Cd12 100.4(4) . .
O68 Nd2 O39 76.1(6) . .
O68 Nd2 O10 82.2(5) . .
O39 Nd2 O10 78.2(5) . .
O68 Nd2 O7 118.3(5) . .
O39 Nd2 O7 148.1(6) . .
O10 Nd2 O7 129.5(5) . .
O68 Nd2 O34 79.5(5) . .
O39 Nd2 O34 86.7(5) . .
O10 Nd2 O34 158.5(5) . .
O7 Nd2 O34 70.0(5) . .
O68 Nd2 O38 142.3(5) . .
O39 Nd2 O38 73.1(6) . .
O10 Nd2 O38 111.6(5) . .
O7 Nd2 O38 80.7(5) . .
O34 Nd2 O38 77.6(5) . .
O68 Nd2 N4 77.8(5) . .
O39 Nd2 N4 143.0(6) . .
O10 Nd2 N4 72.8(5) . .
O7 Nd2 N4 68.4(5) . .
O34 Nd2 N4 113.6(5) . .
O38 Nd2 N4 139.2(5) . .
O68 Nd2 O9 141.1(5) . .
O39 Nd2 O9 110.4(5) . .
O10 Nd2 O9 62.9(5) . .
O7 Nd2 O9 77.1(5) . .
O34 Nd2 O9 137.8(5) . .
O38 Nd2 O9 71.6(5) . .
N4 Nd2 O9 75.9(5) . .
O68 Nd2 Cd3 111.3(4) . .
O39 Nd2 Cd3 112.6(4) . .
O10 Nd2 Cd3 164.1(3) . .
O7 Nd2 Cd3 37.0(4) . .
O34 Nd2 Cd3 37.4(3) . .
O38 Nd2 Cd3 63.2(4) . .
N4 Nd2 Cd3 101.0(4) . .
O9 Nd2 Cd3 101.6(3) . .
O23 Nd3 O47 77.4(6) . .
O23 Nd3 O25 81.7(5) . .
O47 Nd3 O25 76.2(6) . .
O23 Nd3 O18 128.8(6) . .
O47 Nd3 O18 147.8(6) . .
O25 Nd3 O18 121.1(6) . .
O23 Nd3 O46 115.1(6) . .
O47 Nd3 O46 72.3(6) . .
O25 Nd3 O46 139.2(6) . .
O18 Nd3 O46 78.6(6) . .
O23 Nd3 O44 157.0(5) . .
O47 Nd3 O44 88.7(6) . .
O25 Nd3 O44 77.2(5) . .
O18 Nd3 O44 71.3(5) . .
O46 Nd3 O44 76.9(6) . .
O23 Nd3 N9 73.0(6) . .
O47 Nd3 N9 143.3(6) . .
O25 Nd3 N9 78.4(6) . .
O18 Nd3 N9 68.9(6) . .
O46 Nd3 N9 140.8(6) . .
O44 Nd3 N9 111.0(6) . .
O23 Nd3 O24 62.4(5) . .
O47 Nd3 O24 108.5(6) . .
O25 Nd3 O24 140.7(5) . .
O18 Nd3 O24 76.1(5) . .
O46 Nd3 O24 75.1(6) . .
O44 Nd3 O24 140.4(5) . .
N9 Nd3 O24 76.3(6) . .
O23 Nd3 Cd6 164.1(4) . .
O47 Nd3 Cd6 113.9(4) . .
O25 Nd3 Cd6 111.2(4) . .
O18 Nd3 Cd6 36.8(4) . .
O46 Nd3 Cd6 61.5(5) . .
O44 Nd3 Cd6 38.7(3) . .
N9 Nd3 Cd6 99.8(4) . .
O24 Nd3 Cd6 102.4(4) . .
O69 Nd4 O15 83.0(5) . .
O69 Nd4 O57 75.3(6) . .
O15 Nd4 O57 77.8(5) . .
O69 Nd4 O19 117.5(5) . .
O15 Nd4 O19 130.3(5) . .
O57 Nd4 O19 148.3(5) . .
O69 Nd4 O54 77.0(5) . .
O15 Nd4 O54 157.2(5) . .
O57 Nd4 O54 86.5(5) . .
O19 Nd4 O54 70.0(5) . .
O69 Nd4 O55 141.8(6) . .
O15 Nd4 O55 111.1(6) . .
O57 Nd4 O55 73.5(6) . .
O19 Nd4 O55 81.2(5) . .
O54 Nd4 O55 79.5(6) . .
O69 Nd4 O16 142.9(5) . .
O15 Nd4 O16 63.8(5) . .
O57 Nd4 O16 110.6(6) . .
O19 Nd4 O16 77.4(5) . .
O54 Nd4 O16 138.4(5) . .
O55 Nd4 O16 70.4(6) . .
O69 Nd4 N10 78.0(6) . .
O15 Nd4 N10 72.5(6) . .
O57 Nd4 N10 141.9(6) . .
O19 Nd4 N10 69.2(6) . .
O54 Nd4 N10 113.2(6) . .
O55 Nd4 N10 139.6(6) . .
O16 Nd4 N10 76.7(6) . .
O69 Nd4 Cd9 110.4(4) . .
O15 Nd4 Cd9 164.5(3) . .
O57 Nd4 Cd9 112.5(4) . .
O19 Nd4 Cd9 36.9(3) . .
O54 Nd4 Cd9 38.3(4) . .
O55 Nd4 Cd9 63.4(4) . .
O16 Nd4 Cd9 101.0(4) . .
N10 Nd4 Cd9 102.0(4) . .
O29 Cd1 O2 108.3(5) . .
O29 Cd1 N1 173.3(6) . .
O2 Cd1 N1 77.4(6) . .
O29 Cd1 O27 93.0(6) . .
O2 Cd1 O27 96.5(5) . .
N1 Cd1 O27 89.7(6) . .
O29 Cd1 O31 84.8(6) . .
O2 Cd1 O31 84.7(5) . .
N1 Cd1 O31 92.5(6) . .
O27 Cd1 O31 177.7(5) . .
O29 Cd1 O33 87.7(5) . .
O2 Cd1 O33 160.8(5) . .
N1 Cd1 O33 86.0(6) . .
O27 Cd1 O33 92.9(5) . .
O31 Cd1 O33 86.5(5) . .
O3 Cd2 O35 104.6(8) . .
O3 Cd2 O37 74.9(7) . .
O35 Cd2 O37 113.3(7) . .
O3 Cd2 O32 146.3(7) . .
O35 Cd2 O32 97.8(7) . .
O37 Cd2 O32 118.6(7) . .
O3 Cd2 O31 95.1(6) . .
O35 Cd2 O31 151.6(7) . .
O37 Cd2 O31 91.3(6) . .
O32 Cd2 O31 56.2(5) . .
O3 Cd2 O4 68.1(7) . .
O35 Cd2 O4 80.6(8) . .
O37 Cd2 O4 142.8(7) . .
O32 Cd2 O4 91.6(7) . .
O31 Cd2 O4 88.1(6) . .
O3 Cd2 O36 132.2(7) . .
O35 Cd2 O36 52.0(8) . .
O37 Cd2 O36 79.0(7) . .
O32 Cd2 O36 81.5(7) . .
O31 Cd2 O36 125.1(7) . .
O4 Cd2 O36 130.0(7) . .
O3 Cd2 C152 122.0(7) . .
O35 Cd2 C152 125.7(8) . .
O37 Cd2 C152 105.0(7) . .
O32 Cd2 C152 28.3(6) . .
O31 Cd2 C152 28.1(6) . .
O4 Cd2 C152 91.5(7) . .
O36 Cd2 C152 103.0(8) . .
O3 Cd2 C156 122.1(8) . .
O35 Cd2 C156 27.0(8) . .
O37 Cd2 C156 96.5(8) . .
O32 Cd2 C156 88.5(8) . .
O31 Cd2 C156 142.7(7) . .
O4 Cd2 C156 106.2(8) . .
O36 Cd2 C156 25.0(7) . .
C152 Cd2 C156 115.5(8) . .
O3 Cd3 N2 85.3(7) . .
O3 Cd3 O37 74.7(6) . .
N2 Cd3 O37 159.7(7) . .
O3 Cd3 O7 148.6(6) . .
N2 Cd3 O7 96.5(6) . .
O37 Cd3 O7 99.0(6) . .
O3 Cd3 O34 136.0(6) . .
N2 Cd3 O34 108.2(6) . .
O37 Cd3 O34 88.9(5) . .
O7 Cd3 O34 73.2(5) . .
O3 Cd3 O8 82.7(6) . .
N2 Cd3 O8 89.9(7) . .
O37 Cd3 O8 84.5(5) . .
O7 Cd3 O8 66.1(5) . .
O34 Cd3 O8 137.0(5) . .
O3 Cd3 O33 86.1(6) . .
N2 Cd3 O33 103.6(6) . .
O37 Cd3 O33 78.5(5) . .
O7 Cd3 O33 123.3(5) . .
O34 Cd3 O33 50.2(5) . .
O8 Cd3 O33 161.6(5) . .
O3 Cd3 Nd2 155.3(5) . .
N2 Cd3 Nd2 119.4(5) . .
O37 Cd3 Nd2 80.7(4) . .
O7 Cd3 Nd2 38.3(4) . .
O34 Cd3 Nd2 39.6(4) . .
O8 Cd3 Nd2 97.5(3) . .
O33 Cd3 Nd2 86.7(3) . .
O40 Cd4 O10 108.7(6) . .
O40 Cd4 O67 94.3(5) . .
O10 Cd4 O67 94.8(5) . .
O40 Cd4 O43 89.1(6) . .
O10 Cd4 O43 159.9(5) . .
O67 Cd4 O43 93.0(5) . .
O40 Cd4 O41 83.9(6) . .
O10 Cd4 O41 83.9(5) . .
O67 Cd4 O41 177.2(5) . .
O43 Cd4 O41 89.1(5) . .
O40 Cd4 N5 172.3(6) . .
O10 Cd4 N5 78.0(6) . .
O67 Cd4 N5 88.6(6) . .
O43 Cd4 N5 83.7(6) . .
O41 Cd4 N5 93.5(6) . .
O14 Cd5 O42 145.5(7) . .
O14 Cd5 O45 74.5(6) . .
O42 Cd5 O45 117.6(8) . .
O14 Cd5 O41 95.2(6) . .
O42 Cd5 O41 57.0(7) . .
O45 Cd5 O41 84.5(6) . .
O14 Cd5 O13 66.0(7) . .
O42 Cd5 O13 93.6(8) . .
O45 Cd5 O13 140.2(7) . .
O41 Cd5 O13 93.9(6) . .
O14 Cd5 O71 130.8(7) . .
O42 Cd5 O71 83.6(9) . .
O45 Cd5 O71 85.4(8) . .
O41 Cd5 O71 127.5(8) . .
O13 Cd5 O71 124.4(8) . .
N7 Cd6 O45 160.2(7) . .
N7 Cd6 O14 84.3(7) . .
O45 Cd6 O14 76.1(7) . .
N7 Cd6 O18 97.8(6) . .
O45 Cd6 O18 97.0(6) . .
O14 Cd6 O18 146.3(6) . .
N7 Cd6 O44 105.7(6) . .
O45 Cd6 O44 91.0(6) . .
O14 Cd6 O44 138.6(6) . .
O18 Cd6 O44 73.3(5) . .
N7 Cd6 O17 90.6(6) . .
O45 Cd6 O17 83.8(6) . .
O14 Cd6 O17 81.1(6) . .
O18 Cd6 O17 65.4(6) . .
O44 Cd6 O17 137.2(6) . .
N7 Cd6 O43 102.9(6) . .
O45 Cd6 O43 79.3(5) . .
O14 Cd6 O43 87.6(5) . .
O18 Cd6 O43 124.0(5) . .
O44 Cd6 O43 51.1(5) . .
O17 Cd6 O43 161.5(5) . .
N7 Cd6 Nd3 118.3(5) . .
O45 Cd6 Nd3 81.3(5) . .
O14 Cd6 Nd3 157.4(5) . .
O18 Cd6 Nd3 37.5(4) . .
O44 Cd6 Nd3 40.2(4) . .
O17 Cd6 Nd3 97.2(4) . .
O43 Cd6 Nd3 87.6(3) . .
O48 Cd7 O23 105.8(6) . .
O48 Cd7 O26 92.9(5) . .
O23 Cd7 O26 95.3(6) . .
O48 Cd7 O53 90.8(6) . .
O23 Cd7 O53 161.1(5) . .
O26 Cd7 O53 92.7(5) . .
O48 Cd7 N12 173.9(6) . .
O23 Cd7 N12 79.5(6) . .
O26 Cd7 N12 89.5(6) . .
O53 Cd7 N12 83.5(6) . .
O48 Cd7 O49 86.2(6) . .
O23 Cd7 O49 86.1(6) . .
O26 Cd7 O49 178.5(6) . .
O53 Cd7 O49 86.1(5) . .
N12 Cd7 O49 91.2(6) . .
O56 Cd8 O50 112.4(7) . .
O56 Cd8 O22 74.9(6) . .
O50 Cd8 O22 142.6(7) . .
O56 Cd8 O52 126.4(8) . .
O50 Cd8 O52 96.0(8) . .
O22 Cd8 O52 108.8(8) . .
O56 Cd8 O49 86.7(6) . .
O50 Cd8 O49 55.5(6) . .
O22 Cd8 O49 89.9(6) . .
O52 Cd8 O49 144.7(8) . .
O56 Cd8 O21 142.1(6) . .
O50 Cd8 O21 93.8(7) . .
O22 Cd8 O21 67.8(6) . .
O52 Cd8 O21 74.3(8) . .
O49 Cd8 O21 86.3(6) . .
O56 Cd8 O51 80.5(7) . .
O50 Cd8 O51 91.7(8) . .
O22 Cd8 O51 125.5(7) . .
O52 Cd8 O51 53.2(8) . .
O49 Cd8 O51 136.6(7) . .
O21 Cd8 O51 127.5(7) . .
O56 Cd8 C170 101.1(7) . .
O50 Cd8 C170 27.4(6) . .
O22 Cd8 C170 116.9(7) . .
O52 Cd8 C170 120.8(8) . .
O49 Cd8 C170 28.1(6) . .
O21 Cd8 C170 89.7(6) . .
O51 Cd8 C170 115.2(8) . .
O56 Cd8 C174 103.1(9) . .
O50 Cd8 C174 93.1(9) . .
O22 Cd8 C174 121.8(8) . .
O52 Cd8 C174 28.1(8) . .
O49 Cd8 C174 148.1(8) . .
O21 Cd8 C174 102.4(9) . .
O51 Cd8 C174 25.1(8) . .
C170 Cd8 C174 120.3(9) . .
O22 Cd9 N11 82.5(7) . .
O22 Cd9 O19 148.1(6) . .
N11 Cd9 O19 95.3(6) . .
O22 Cd9 O56 76.4(6) . .
N11 Cd9 O56 158.0(7) . .
O19 Cd9 O56 99.5(6) . .
O22 Cd9 O54 138.3(6) . .
N11 Cd9 O54 110.1(6) . .
O19 Cd9 O54 72.3(5) . .
O56 Cd9 O54 90.0(6) . .
O22 Cd9 O20 82.4(6) . .
N11 Cd9 O20 85.8(6) . .
O19 Cd9 O20 65.8(5) . .
O56 Cd9 O20 85.6(6) . .
O54 Cd9 O20 136.4(5) . .
O22 Cd9 O53 86.2(6) . .
N11 Cd9 O53 104.4(6) . .
O19 Cd9 O53 124.7(5) . .
O56 Cd9 O53 80.3(5) . .
O54 Cd9 O53 52.5(5) . .
O20 Cd9 O53 163.6(5) . .
O22 Cd9 Nd4 157.0(5) . .
N11 Cd9 Nd4 120.5(5) . .
O19 Cd9 Nd4 38.3(3) . .
O56 Cd9 Nd4 80.6(5) . .
O54 Cd9 Nd4 39.4(4) . .
O20 Cd9 Nd4 97.2(4) . .
O53 Cd9 Nd4 88.7(3) . .
O58 Cd10 O15 108.5(6) . .
O58 Cd10 O70 96.0(6) . .
O15 Cd10 O70 94.7(5) . .
O58 Cd10 O59 87.9(6) . .
O15 Cd10 O59 162.4(5) . .
O70 Cd10 O59 89.9(5) . .
O58 Cd10 N8 172.1(6) . .
O15 Cd10 N8 78.2(5) . .
O70 Cd10 N8 87.5(6) . .
O59 Cd10 N8 85.0(5) . .
O58 Cd10 O64 83.0(6) . .
O15 Cd10 O64 85.6(5) . .
O70 Cd10 O64 179.0(6) . .
O59 Cd10 O64 90.2(5) . .
N8 Cd10 O64 93.4(6) . .
O11 Cd11 O65 98.4(6) . .
O11 Cd11 O63 145.4(6) . .
O65 Cd11 O63 102.5(6) . .
O11 Cd11 O62 75.4(6) . .
O65 Cd11 O62 119.9(6) . .
O63 Cd11 O62 115.8(6) . .
O11 Cd11 O64 93.6(5) . .
O65 Cd11 O64 152.6(6) . .
O63 Cd11 O64 56.7(5) . .
O62 Cd11 O64 86.9(5) . .
O11 Cd11 O66 126.4(6) . .
O65 Cd11 O66 55.0(6) . .
O63 Cd11 O66 88.2(6) . .
O62 Cd11 O66 80.8(6) . .
O64 Cd11 O66 132.4(6) . .
O11 Cd11 O12 66.8(5) . .
O65 Cd11 O12 76.8(6) . .
O63 Cd11 O12 91.4(6) . .
O62 Cd11 O12 140.8(6) . .
O64 Cd11 O12 85.5(5) . .
O66 Cd11 O12 130.4(6) . .
O11 Cd11 C178 119.4(7) . .
O65 Cd11 C178 128.8(7) . .
O63 Cd11 C178 28.8(6) . .
O62 Cd11 C178 103.1(7) . .
O64 Cd11 C178 27.9(6) . .
O66 Cd11 C178 112.4(7) . .
O12 Cd11 C178 87.3(6) . .
O11 Cd11 C182 113.8(7) . .
O65 Cd11 C182 27.2(6) . .
O63 Cd11 C182 96.8(6) . .
O62 Cd11 C182 100.7(6) . .
O64 Cd11 C182 152.6(6) . .
O66 Cd11 C182 27.8(6) . .
O12 Cd11 C182 103.6(7) . .
C178 Cd11 C182 125.5(7) . .
O62 Cd12 O11 75.4(6) . .
O62 Cd12 N6 159.9(6) . .
O11 Cd12 N6 84.6(6) . .
O62 Cd12 O6 100.1(6) . .
O11 Cd12 O6 148.2(5) . .
N6 Cd12 O6 95.7(6) . .
O62 Cd12 O60 89.1(6) . .
O11 Cd12 O60 137.7(5) . .
N6 Cd12 O60 107.6(6) . .
O6 Cd12 O60 72.5(6) . .
O62 Cd12 O5 87.8(5) . .
O11 Cd12 O5 82.4(5) . .
N6 Cd12 O5 87.3(6) . .
O6 Cd12 O5 65.8(5) . .
O60 Cd12 O5 136.9(5) . .
O62 Cd12 Nd1 80.2(4) . .
O11 Cd12 Nd1 155.6(4) . .
N6 Cd12 Nd1 119.8(4) . .
O6 Cd12 Nd1 38.6(4) . .
O60 Cd12 Nd1 39.6(4) . .
O5 Cd12 Nd1 97.7(4) . .
C8 N1 C9 116.0(19) . .
C8 N1 Cd1 125.9(16) . .
C9 N1 Cd1 118.0(14) . .
C15 N2 C14 120(2) . .
C15 N2 Cd3 123.3(17) . .
C14 N2 Cd3 116.9(16) . .
C30 N3 C31 113.1(19) . .
C30 N3 Nd1 124.3(15) . .
C31 N3 Nd1 121.2(15) . .
C37 N4 C36 114(2) . .
C37 N4 Nd2 127.4(17) . .
C36 N4 Nd2 118.2(14) . .
C52 N5 C53 121(2) . .
C52 N5 Cd4 122.8(17) . .
C53 N5 Cd4 115.9(15) . .
C59 N6 C58 117(2) . .
C59 N6 Cd12 124.6(17) . .
C58 N6 Cd12 117.4(14) . .
C74 N7 C75 113(2) . .
C74 N7 Cd6 127.3(17) . .
C75 N7 Cd6 119.1(14) . .
C81 N8 C80 114.6(19) . .
C81 N8 Cd10 123.8(15) . .
C80 N8 Cd10 121.1(13) . .
C96 N9 C97 113(2) . .
C96 N9 Nd3 125.6(17) . .
C97 N9 Nd3 119.8(15) . .
C103 N10 C102 117(2) . .
C103 N10 Nd4 124.4(16) . .
C102 N10 Nd4 118.0(14) . .
C118 N11 C119 118(2) . .
C118 N11 Cd9 125.4(15) . .
C119 N11 Cd9 116.6(16) . .
C125 N12 C124 115(2) . .
C125 N12 Cd7 122.7(16) . .
C124 N12 Cd7 121.5(15) . .
C2 O1 C1 117.3(17) . .
C2 O1 Nd1 112.7(12) . .
C1 O1 Nd1 126.8(13) . .
C7 O2 Cd1 122.2(13) . .
C7 O2 Nd1 123.8(14) . .
Cd1 O2 Nd1 114.0(6) . .
C21 O3 Cd3 128.7(15) . .
C21 O3 Cd2 123.9(15) . .
Cd3 O3 Cd2 107.4(8) . .
C20 O4 C22 111(2) . .
C20 O4 Cd2 114.4(17) . .
C22 O4 Cd2 130.2(18) . .
C24 O5 C23 114.7(19) . .
C24 O5 Cd12 116.8(14) . .
C23 O5 Cd12 127.4(15) . .
C29 O6 Cd12 117.6(13) . .
C29 O6 Nd1 133.5(13) . .
Cd12 O6 Nd1 103.6(6) . .
C43 O7 Cd3 123.2(14) . .
C43 O7 Nd2 129.0(14) . .
Cd3 O7 Nd2 104.7(5) . .
C42 O8 C44 115.7(18) . .
C42 O8 Cd3 112.6(13) . .
C44 O8 Cd3 129.7(14) . .
C45 O9 C46 115.9(17) . .
C45 O9 Nd2 129.0(14) . .
C46 O9 Nd2 114.6(11) . .
C51 O10 Cd4 120.6(13) . .
C51 O10 Nd2 125.0(12) . .
Cd4 O10 Nd2 114.4(6) . .
C65 O11 Cd11 123.2(14) . .
C65 O11 Cd12 131.0(15) . .
Cd11 O11 Cd12 105.7(6) . .
C64 O12 C66 124.1(16) . .
C64 O12 Cd11 114.0(13) . .
C66 O12 Cd11 113.9(13) . .
C68 O13 C67 115(2) . .
C68 O13 Cd5 118.3(15) . .
C67 O13 Cd5 122.6(16) . .
C73 O14 Cd5 125.6(15) . .
C73 O14 Cd6 127.9(15) . .
Cd5 O14 Cd6 105.9(8) . .
C87 O15 Cd10 124.4(13) . .
C87 O15 Nd4 120.6(13) . .
Cd10 O15 Nd4 115.0(6) . .
C86 O16 C88 120.1(18) . .
C86 O16 Nd4 111.6(13) . .
C88 O16 Nd4 127.8(14) . .
C90 O17 C89 119(2) . .
C90 O17 Cd6 114.5(15) . .
C89 O17 Cd6 124.6(16) . .
C95 O18 Cd6 121.0(15) . .
C95 O18 Nd3 130.9(15) . .
Cd6 O18 Nd3 105.8(6) . .
C109 O19 Cd9 123.5(12) . .
C109 O19 Nd4 127.1(12) . .
Cd9 O19 Nd4 104.7(5) . .
C108 O20 C110 116.0(17) . .
C108 O20 Cd9 116.0(13) . .
C110 O20 Cd9 125.2(14) . .
C112 O21 C111 120(2) . .
C112 O21 Cd8 114.6(15) . .
C111 O21 Cd8 121.7(16) . .
C117 O22 Cd9 136.1(15) . .
C117 O22 Cd8 118.1(14) . .
Cd9 O22 Cd8 105.2(8) . .
C131 O23 Cd7 118.6(13) . .
C131 O23 Nd3 124.6(14) . .
Cd7 O23 Nd3 116.4(7) . .
C130 O24 C132 118(2) . .
C130 O24 Nd3 114.3(15) . .
C132 O24 Nd3 126.7(14) . .
C140 O25 Nd3 148.8(14) . .
C140 O26 Cd7 127.1(12) . .
C148 O27 Cd1 123.5(12) . .
C148 O28 Nd1 147.2(14) . .
C150 O29 Cd1 110.8(14) . .
C150 O30 Nd1 168.6(16) . .
C152 O31 Cd1 134.2(15) . .
C152 O31 Cd2 91.1(14) . .
Cd1 O31 Cd2 134.3(6) . .
C152 O32 Cd2 94.2(14) . .
C154 O33 Cd1 128.2(14) . .
C154 O33 Cd3 90.6(13) . .
Cd1 O33 Cd3 138.4(6) . .
C154 O34 Cd3 104.8(13) . .
C154 O34 Nd2 140.4(14) . .
Cd3 O34 Nd2 103.0(6) . .
C156 O35 Cd2 99.0(17) . .
C156 O36 Cd2 81(2) . .
C158 O37 Cd2 137.4(15) . .
C158 O37 Cd3 118.6(13) . .
Cd2 O37 Cd3 103.0(7) . .
C158 O38 Nd2 138.3(16) . .
C160 O39 Nd2 168.4(18) . .
C160 O40 Cd4 113.7(16) . .
C162 O41 Cd4 134.4(18) . .
C162 O41 Cd5 91.4(17) . .
Cd4 O41 Cd5 134.0(7) . .
C162 O42 Cd5 97.8(19) . .
C164 O43 Cd4 130.6(13) . .
C164 O43 Cd6 87.9(12) . .
Cd4 O43 Cd6 136.8(6) . .
C164 O44 Cd6 101.5(12) . .
C164 O44 Nd3 142.0(14) . .
Cd6 O44 Nd3 101.1(6) . .
C166 O45 Cd6 122.1(17) . .
C166 O45 Cd5 133.8(17) . .
Cd6 O45 Cd5 103.5(7) . .
C166 O46 Nd3 145.8(18) . .
C168 O47 Nd3 168.4(17) . .
C168 O48 Cd7 113.2(16) . .
C170 O49 Cd8 90.8(13) . .
C170 O49 Cd7 130.6(15) . .
Cd8 O49 Cd7 138.3(7) . .
C170 O50 Cd8 96.7(15) . .
C174 O51 Cd8 91(2) . .
C174 O52 Cd8 93(2) . .
C172 O53 Cd7 129.8(15) . .
C172 O53 Cd9 87.0(15) . .
Cd7 O53 Cd9 138.6(7) . .
C172 O54 Cd9 100.8(15) . .
C172 O54 Nd4 143.4(16) . .
Cd9 O54 Nd4 102.2(6) . .
C186 O55 Nd4 142.4(17) . .
C186 O56 Cd8 134.3(16) . .
C186 O56 Cd9 122.2(15) . .
Cd8 O56 Cd9 103.4(7) . .
C176 O57 Nd4 164.0(17) . .
C176 O58 Cd10 111.3(17) . .
C180 O59 Cd10 134.3(14) . .
C180 O60 Cd12 98.3(13) . .
C180 O60 Nd1 145.2(15) . .
Cd12 O60 Nd1 101.5(6) . .
C184 O61 Nd1 144.2(15) . .
C184 O62 Cd12 123.9(15) . .
C184 O62 Cd11 132.8(16) . .
Cd12 O62 Cd11 103.3(7) . .
C178 O63 Cd11 94.0(13) . .
C178 O64 Cd10 136.0(15) . .
C178 O64 Cd11 90.3(14) . .
Cd10 O64 Cd11 133.7(7) . .
C182 O65 Cd11 96.4(15) . .
C182 O66 Cd11 86.7(14) . .
C133 O67 Cd4 129.0(14) . .
C133 O68 Nd2 145.4(15) . .
C141 O69 Nd4 146.9(14) . .
C141 O70 Cd10 128.8(13) . .
Cd5 O71 H71A 106.2 . .
O1 C1 H1A 109.5 . .
O1 C1 H1B 109.5 . .
H1A C1 H1B 109.5 . .
O1 C1 H1C 109.5 . .
H1A C1 H1C 109.5 . .
H1B C1 H1C 109.5 . .
O1 C2 C3 126(2) . .
O1 C2 C7 111.6(18) . .
C3 C2 C7 123(2) . .
C4 C3 C2 120(2) . .
C4 C3 H3A 120.0 . .
C2 C3 H3A 120.0 . .
C3 C4 C5 122(3) . .
C3 C4 H4A 119.0 . .
C5 C4 H4A 119.0 . .
C6 C5 C4 118(2) . .
C6 C5 H5A 121.1 . .
C4 C5 H5A 121.1 . .
C5 C6 C7 124.0(19) . .
C5 C6 C8 120.3(19) . .
C7 C6 C8 114.6(19) . .
O2 C7 C2 117.0(17) . .
O2 C7 C6 129(2) . .
C2 C7 C6 112.2(18) . .
N1 C8 C6 133(2) . .
N1 C8 H8A 113.7 . .
C6 C8 H8A 113.7 . .
C10 C9 N1 106.4(16) . .
C10 C9 H9A 110.5 . .
N1 C9 H9A 110.5 . .
C10 C9 H9B 110.5 . .
N1 C9 H9B 110.5 . .
H9A C9 H9B 108.6 . .
C11 C10 C9 106.2(15) . .
C11 C10 H10A 110.5 . .
C9 C10 H10A 110.5 . .
C11 C10 H10B 110.5 . .
C9 C10 H10B 110.5 . .
H10A C10 H10B 108.7 . .
C10 C11 C12 109.5(16) . .
C10 C11 H11A 109.8 . .
C12 C11 H11A 109.8 . .
C10 C11 H11B 109.8 . .
C12 C11 H11B 109.8 . .
H11A C11 H11B 108.2 . .
C11 C12 C13 106.1(17) . 7_546
C11 C12 H12A 110.5 . .
C13 C12 H12A 110.5 7_546 .
C11 C12 H12B 110.5 . .
C13 C12 H12B 110.5 7_546 .
H12A C12 H12B 108.7 . .
C14 C13 C12 111(2) . 7_546
C14 C13 H13B 109.5 . .
C12 C13 H13B 109.5 7_546 .
C14 C13 H13C 109.5 . .
C12 C13 H13C 109.5 7_546 .
H13B C13 H13C 108.1 . .
C13 C14 N2 108(2) . .
C13 C14 H14A 110.1 . .
N2 C14 H14A 110.1 . .
C13 C14 H14B 110.1 . .
N2 C14 H14B 110.1 . .
H14A C14 H14B 108.4 . .
N2 C15 C16 134(2) . .
N2 C15 H15A 113.0 . .
C16 C15 H15A 113.0 . .
C17 C16 C15 120(2) . .
C17 C16 C21 120(2) . .
C15 C16 C21 121(2) . .
C18 C17 C16 127(3) . .
C18 C17 H17A 116.5 . .
C16 C17 H17A 116.5 . .
C17 C18 C19 121(3) . .
C17 C18 H18A 119.6 . .
C19 C18 H18A 119.6 . .
C18 C19 C20 114(3) . .
C18 C19 H19A 123.1 . .
C20 C19 H19A 123.1 . .
O4 C20 C21 115(2) . .
O4 C20 C19 121(2) . .
C21 C20 C19 122(3) . .
O3 C21 C20 118(2) . .
O3 C21 C16 127(2) . .
C20 C21 C16 115(2) . .
O4 C22 H22A 109.5 . .
O4 C22 H22B 109.5 . .
H22A C22 H22B 109.5 . .
O4 C22 H22C 109.5 . .
H22A C22 H22C 109.5 . .
H22B C22 H22C 109.5 . .
O5 C23 H23A 109.5 . .
O5 C23 H23B 109.5 . .
H23A C23 H23B 109.5 . .
O5 C23 H23C 109.5 . .
H23A C23 H23C 109.5 . .
H23B C23 H23C 109.5 . .
O5 C24 C25 126(2) . .
O5 C24 C29 112(2) . .
C25 C24 C29 121(2) . .
C24 C25 C26 123(2) . .
C24 C25 H25A 118.7 . .
C26 C25 H25A 118.7 . .
C27 C26 C25 118(2) . .
C27 C26 H26A 121.0 . .
C25 C26 H26A 121.0 . .
C26 C27 C28 118(2) . .
C26 C27 H27A 121.2 . .
C28 C27 H27A 121.2 . .
C29 C28 C27 123.2(17) . .
C29 C28 C30 124.7(19) . .
C27 C28 C30 112.1(18) . .
O6 C29 C24 125(2) . .
O6 C29 C28 117.7(19) . .
C24 C29 C28 117(2) . .
N3 C30 C28 126(2) . .
N3 C30 H30A 116.9 . .
C28 C30 H30A 116.9 . .
N3 C31 C32 105.2(18) . .
N3 C31 H31A 110.7 . .
C32 C31 H31A 110.7 . .
N3 C31 H31B 110.7 . .
C32 C31 H31B 110.7 . .
H31A C31 H31B 108.8 . .
C33 C32 C31 113(2) . .
C33 C32 H32A 109.0 . .
C31 C32 H32A 109.0 . .
C33 C32 H32B 109.0 . .
C31 C32 H32B 109.0 . .
H32A C32 H32B 107.8 . .
C34 C33 C32 111.3(18) . .
C34 C33 H33A 109.4 . .
C32 C33 H33A 109.4 . .
C34 C33 H33B 109.4 . .
C32 C33 H33B 109.4 . .
H33A C33 H33B 108.0 . .
C33 C34 C35 110.7(19) . .
C33 C34 H34A 109.5 . .
C35 C34 H34A 109.5 . .
C33 C34 H34B 109.5 . .
C35 C34 H34B 109.5 . .
H34A C34 H34B 108.1 . .
C36 C35 C34 113.0(18) 7_546 .
C36 C35 H35B 109.0 7_546 .
C34 C35 H35B 109.0 . .
C36 C35 H35C 109.0 7_546 .
C34 C35 H35C 109.0 . .
H35B C35 H35C 107.8 . .
N4 C36 C35 106.0(17) . 7_546
N4 C36 H36B 110.5 . .
C35 C36 H36B 110.5 7_546 .
N4 C36 H36C 110.5 . .
C35 C36 H36C 110.5 7_546 .
H36B C36 H36C 108.7 . .
N4 C37 C38 124(2) . .
N4 C37 H37A 117.8 . .
C38 C37 H37A 117.8 . .
C43 C38 C39 118(2) . .
C43 C38 C37 123(2) . .
C39 C38 C37 118(2) . .
C38 C39 C40 123(2) . .
C38 C39 H39A 118.7 . .
C40 C39 H39A 118.7 . .
C41 C40 C39 120(2) . .
C41 C40 H40A 119.9 . .
C39 C40 H40A 119.9 . .
C40 C41 C42 116(3) . .
C40 C41 H41A 121.8 . .
C42 C41 H41A 121.8 . .
O8 C42 C41 120(2) . .
O8 C42 C43 116(2) . .
C41 C42 C43 124(2) . .
O7 C43 C38 124(2) . .
O7 C43 C42 117(2) . .
C38 C43 C42 119(2) . .
O8 C44 H44A 109.5 . .
O8 C44 H44B 109.5 . .
H44A C44 H44B 109.5 . .
O8 C44 H44C 109.5 . .
H44A C44 H44C 109.5 . .
H44B C44 H44C 109.5 . .
O9 C45 H45A 109.5 . .
O9 C45 H45B 109.5 . .
H45A C45 H45B 109.5 . .
O9 C45 H45C 109.5 . .
H45A C45 H45C 109.5 . .
H45B C45 H45C 109.5 . .
C47 C46 O9 128(2) . .
C47 C46 C51 118(2) . .
O9 C46 C51 114.2(18) . .
C48 C47 C46 120(2) . .
C48 C47 H47A 120.1 . .
C46 C47 H47A 120.1 . .
C47 C48 C49 122(3) . .
C47 C48 H48A 119.0 . .
C49 C48 H48A 119.0 . .
C50 C49 C48 126(3) . .
C50 C49 H49A 117.0 . .
C48 C49 H49A 117.0 . .
C49 C50 C52 128(2) . .
C49 C50 C51 114(2) . .
C52 C50 C51 114.9(18) . .
O10 C51 C50 128.0(19) . .
O10 C51 C46 112.6(17) . .
C50 C51 C46 118(2) . .
N5 C52 C50 137(2) . .
N5 C52 H52A 111.6 . .
C50 C52 H52A 111.6 . .
N5 C53 C54 112.1(19) . .
N5 C53 H53A 109.2 . .
C54 C53 H53A 109.2 . .
N5 C53 H53B 109.2 . .
C54 C53 H53B 109.2 . .
H53A C53 H53B 107.9 . .
C53 C54 C55 113.2(19) . .
C53 C54 H54A 108.9 . .
C55 C54 H54A 108.9 . .
C53 C54 H54B 108.9 . .
C55 C54 H54B 108.9 . .
H54A C54 H54B 107.8 . .
C56 C55 C54 115.3(19) 7_546 .
C56 C55 H55B 108.4 7_546 .
C54 C55 H55B 108.4 . .
C56 C55 H55C 108.4 7_546 .
C54 C55 H55C 108.4 . .
H55B C55 H55C 107.5 . .
C55 C56 C57 111.8(19) 7_546 .
C55 C56 H56B 109.3 7_546 .
C57 C56 H56B 109.3 . .
C55 C56 H56C 109.3 7_546 .
C57 C56 H56C 109.3 . .
H56B C56 H56C 107.9 . .
C58 C57 C56 111.7(19) . .
C58 C57 H57A 109.3 . .
C56 C57 H57A 109.3 . .
C58 C57 H57B 109.3 . .
C56 C57 H57B 109.3 . .
H57A C57 H57B 107.9 . .
N6 C58 C57 107.6(19) . .
N6 C58 H58A 110.2 . .
C57 C58 H58A 110.2 . .
N6 C58 H58B 110.2 . .
C57 C58 H58B 110.2 . .
H58A C58 H58B 108.5 . .
N6 C59 C60 130(2) . .
N6 C59 H59A 115.1 . .
C60 C59 H59A 115.1 . .
C61 C60 C65 121(2) . .
C61 C60 C59 112.4(18) . .
C65 C60 C59 126.4(19) . .
C62 C61 C60 118.4(19) . .
C62 C61 H61A 120.8 . .
C60 C61 H61A 120.8 . .
C63 C62 C61 117.2(19) . .
C63 C62 H62A 121.4 . .
C61 C62 H62A 121.4 . .
C64 C63 C62 122(2) . .
C64 C63 H63A 119.2 . .
C62 C63 H63A 119.2 . .
C63 C64 C65 127(2) . .
C63 C64 O12 122.2(19) . .
C65 C64 O12 111(2) . .
O11 C65 C64 123(2) . .
O11 C65 C60 123(2) . .
C64 C65 C60 115(2) . .
O12 C66 H66A 109.5 . .
O12 C66 H66B 109.5 . .
H66A C66 H66B 109.5 . .
O12 C66 H66C 109.5 . .
H66A C66 H66C 109.5 . .
H66B C66 H66C 109.5 . .
O13 C67 H67A 109.5 . .
O13 C67 H67B 109.5 . .
H67A C67 H67B 109.5 . .
O13 C67 H67C 109.5 . .
H67A C67 H67C 109.5 . .
H67B C67 H67C 109.5 . .
C69 C68 O13 129(2) . .
C69 C68 C73 123(3) . .
O13 C68 C73 108(2) . .
C70 C69 C68 121(4) . .
C70 C69 H69A 119.4 . .
C68 C69 H69A 119.4 . .
C71 C70 C69 121(5) . .
C71 C70 H70A 119.4 . .
C69 C70 H70A 119.4 . .
C70 C71 C72 123(4) . .
C70 C71 H71B 118.3 . .
C72 C71 H71B 118.3 . .
C73 C72 C74 123(2) . .
C73 C72 C71 118(2) . .
C74 C72 C71 119(3) . .
O14 C73 C72 127(2) . .
O14 C73 C68 120(2) . .
C72 C73 C68 113(2) . .
N7 C74 C72 130(3) . .
N7 C74 H74A 115.0 . .
C72 C74 H74A 115.0 . .
C76 C75 N7 112.5(19) . .
C76 C75 H75A 109.1 . .
N7 C75 H75A 109.1 . .
C76 C75 H75B 109.1 . .
N7 C75 H75B 109.1 . .
H75A C75 H75B 107.8 . .
C75 C76 C77 115.6(19) . .
C75 C76 H76A 108.4 . .
C77 C76 H76A 108.4 . .
C75 C76 H76B 108.4 . .
C77 C76 H76B 108.4 . .
H76A C76 H76B 107.4 . .
C76 C77 C78 115.7(18) . .
C76 C77 H77A 108.3 . .
C78 C77 H77A 108.3 . .
C76 C77 H77B 108.3 . .
C78 C77 H77B 108.3 . .
H77A C77 H77B 107.4 . .
C79 C78 C77 115.2(17) 7_546 .
C79 C78 H78B 108.5 7_546 .
C77 C78 H78B 108.5 . .
C79 C78 H78C 108.5 7_546 .
C77 C78 H78C 108.5 . .
H78B C78 H78C 107.5 . .
C78 C79 C80 111.3(17) 7_546 .
C78 C79 H79B 109.4 7_546 .
C80 C79 H79B 109.4 . .
C78 C79 H79C 109.4 7_546 .
C80 C79 H79C 109.4 . .
H79B C79 H79C 108.0 . .
N8 C80 C79 111.8(16) . .
N8 C80 H80A 109.3 . .
C79 C80 H80A 109.3 . .
N8 C80 H80B 109.3 . .
C79 C80 H80B 109.3 . .
H80A C80 H80B 107.9 . .
N8 C81 C82 127(2) . .
N8 C81 H81A 116.5 . .
C82 C81 H81A 116.5 . .
C83 C82 C81 117(2) . .
C83 C82 C87 120(2) . .
C81 C82 C87 124(2) . .
C82 C83 C84 124(2) . .
C82 C83 H83A 118.2 . .
C84 C83 H83A 118.2 . .
C85 C84 C83 118(2) . .
C85 C84 H84A 121.1 . .
C83 C84 H84A 121.1 . .
C84 C85 C86 118(3) . .
C84 C85 H85A 120.8 . .
C86 C85 H85A 120.8 . .
O16 C86 C85 124(2) . .
O16 C86 C87 113(2) . .
C85 C86 C87 123(2) . .
O15 C87 C86 118(2) . .
O15 C87 C82 125(2) . .
C86 C87 C82 117(2) . .
O16 C88 H88A 109.5 . .
O16 C88 H88B 109.5 . .
H88A C88 H88B 109.5 . .
O16 C88 H88C 109.5 . .
H88A C88 H88C 109.5 . .
H88B C88 H88C 109.5 . .
O17 C89 H89A 109.5 . .
O17 C89 H89B 109.5 . .
H89A C89 H89B 109.5 . .
O17 C89 H89C 109.5 . .
H89A C89 H89C 109.5 . .
H89B C89 H89C 109.5 . .
O17 C90 C91 126(2) . .
O17 C90 C95 115(2) . .
C91 C90 C95 119(2) . .
C90 C91 C92 123(3) . .
C90 C91 H91A 118.4 . .
C92 C91 H91A 118.4 . .
C91 C92 C93 117(3) . .
C91 C92 H92A 121.5 . .
C93 C92 H92A 121.5 . .
C94 C93 C92 122(3) . .
C94 C93 H93A 119.0 . .
C92 C93 H93A 119.0 . .
C93 C94 C96 122(3) . .
C93 C94 C95 119(3) . .
C96 C94 C95 118(2) . .
O18 C95 C90 119(2) . .
O18 C95 C94 121(2) . .
C90 C95 C94 119(3) . .
N9 C96 C94 132(2) . .
N9 C96 H96A 114.0 . .
C94 C96 H96A 114.0 . .
N9 C97 C98 106(2) . .
N9 C97 H97A 110.5 . .
C98 C97 H97A 110.5 . .
N9 C97 H97B 110.5 . .
C98 C97 H97B 110.5 . .
H97A C97 H97B 108.7 . .
C99 C98 C97 110(2) . .
C99 C98 H98A 109.6 . .
C97 C98 H98A 109.6 . .
C99 C98 H98B 109.6 . .
C97 C98 H98B 109.6 . .
H98A C98 H98B 108.1 . .
C98 C99 C100 108(2) . .
C98 C99 H99A 110.0 . .
C100 C99 H99A 110.0 . .
C98 C99 H99B 110.0 . .
C100 C99 H99B 110.0 . .
H99A C99 H99B 108.4 . .
C101 C100 C99 111(2) . .
C101 C100 H10C 109.5 . .
C99 C100 H10C 109.5 . .
C101 C100 H10D 109.5 . .
C99 C100 H10D 109.5 . .
H10C C100 H10D 108.1 . .
C102 C101 C100 111(2) 7_546 .
C102 C101 H10F 109.3 7_546 .
C100 C101 H10F 109.3 . .
C102 C101 H10G 109.3 7_546 .
C100 C101 H10G 109.3 . .
H10F C101 H10G 108.0 . .
N10 C102 C101 107.1(18) . 7_546
N10 C102 H10I 110.3 . .
C101 C102 H10I 110.3 7_546 .
N10 C102 H10J 110.3 . .
C101 C102 H10J 110.3 7_546 .
H10I C102 H10J 108.5 . .
N10 C103 C104 124(2) . .
N10 C103 H10K 117.9 . .
C104 C103 H10K 117.9 . .
C109 C104 C105 116(2) . .
C109 C104 C103 127(2) . .
C105 C104 C103 117(2) . .
C104 C105 C106 124(3) . .
C104 C105 H10L 118.2 . .
C106 C105 H10L 118.2 . .
C107 C106 C105 120(3) . .
C107 C106 H10M 120.2 . .
C105 C106 H10M 120.2 . .
C106 C107 C108 118(3) . .
C106 C107 H10N 120.9 . .
C108 C107 H10N 120.9 . .
O20 C108 C107 125.4(19) . .
O20 C108 C109 113(2) . .
C107 C108 C109 120(2) . .
C104 C109 O19 121.2(18) . .
C104 C109 C108 121(2) . .
O19 C109 C108 118(2) . .
O20 C110 H11C 109.5 . .
O20 C110 H11D 109.5 . .
H11C C110 H11D 109.5 . .
O20 C110 H11E 109.5 . .
H11C C110 H11E 109.5 . .
H11D C110 H11E 109.5 . .
O21 C111 H11F 109.5 . .
O21 C111 H11G 109.5 . .
H11F C111 H11G 109.5 . .
O21 C111 H11H 109.5 . .
H11F C111 H11H 109.5 . .
H11G C111 H11H 109.5 . .
O21 C112 C113 121(3) . .
O21 C112 C117 115(2) . .
C113 C112 C117 124(3) . .
C112 C113 C114 117(3) . .
C112 C113 H11I 121.3 . .
C114 C113 H11I 121.3 . .
C113 C114 C115 126(3) . .
C113 C114 H11J 117.2 . .
C115 C114 H11J 117.2 . .
C114 C115 C116 115(3) . .
C114 C115 H11K 122.5 . .
C116 C115 H11K 122.5 . .
C117 C116 C118 128(2) . .
C117 C116 C115 120(2) . .
C118 C116 C115 111(2) . .
O22 C117 C116 120(2) . .
O22 C117 C112 122(2) . .
C116 C117 C112 118(2) . .
N11 C118 C116 128(2) . .
N11 C118 H11M 116.2 . .
C116 C118 H11M 116.2 . .
N11 C119 C120 110(2) . .
N11 C119 H11N 109.7 . .
C120 C119 H11N 109.7 . .
N11 C119 H11O 109.7 . .
C120 C119 H11O 109.7 . .
H11N C119 H11O 108.2 . .
C119 C120 C121 113(2) . 7_546
C119 C120 H12E 109.0 . .
C121 C120 H12E 109.0 7_546 .
C119 C120 H12F 109.0 . .
C121 C120 H12F 109.0 7_546 .
H12E C120 H12F 107.8 . .
C122 C121 C120 108(2) . 7_546
C122 C121 H12H 110.2 . .
C120 C121 H12H 110.2 7_546 .
C122 C121 H12I 110.2 . .
C120 C121 H12I 110.2 7_546 .
H12H C121 H12I 108.5 . .
C123 C122 C121 112.8(18) . .
C123 C122 H12J 109.0 . .
C121 C122 H12J 109.0 . .
C123 C122 H12K 109.0 . .
C121 C122 H12K 109.0 . .
H12J C122 H12K 107.8 . .
C122 C123 C124 110.0(17) . .
C122 C123 H12L 109.7 . .
C124 C123 H12L 109.7 . .
C122 C123 H12M 109.7 . .
C124 C123 H12M 109.7 . .
H12L C123 H12M 108.2 . .
N12 C124 C123 108.9(17) . .
N12 C124 H12N 109.9 . .
C123 C124 H12N 109.9 . .
N12 C124 H12O 109.9 . .
C123 C124 H12O 109.9 . .
H12N C124 H12O 108.3 . .
N12 C125 C126 126(2) . .
N12 C125 H12P 117.1 . .
C126 C125 H12P 117.1 . .
C131 C126 C127 123(2) . .
C131 C126 C125 123.8(19) . .
C127 C126 C125 112(2) . .
C126 C127 C128 121(3) . .
C126 C127 H12Q 119.7 . .
C128 C127 H12Q 119.7 . .
C127 C128 C129 114(3) . .
C127 C128 H12R 123.1 . .
C129 C128 H12R 123.1 . .
C130 C129 C128 120(3) . .
C130 C129 H12S 120.1 . .
C128 C129 H12S 120.1 . .
O24 C130 C129 122(3) . .
O24 C130 C131 115(2) . .
C129 C130 C131 124(3) . .
C126 C131 O23 126.2(19) . .
C126 C131 C130 118(2) . .
O23 C131 C130 115(2) . .
O24 C132 H13D 109.5 . .
O24 C132 H13E 109.5 . .
H13D C132 H13E 109.5 . .
O24 C132 H13F 109.5 . .
H13D C132 H13F 109.5 . .
H13E C132 H13F 109.5 . .
O67 C133 O68 127(2) . .
O67 C133 C134 119(2) . .
O68 C133 C134 114(2) . .
C135 C134 C139 120(2) . .
C135 C134 C133 118(2) . .
C139 C134 C133 120(2) . .
C136 C135 C134 120(2) . .
C136 C135 H13G 119.8 . .
C134 C135 H13G 119.8 . .
C135 C136 C145 119(2) . 7_546
C135 C136 H13J 120.6 . .
C145 C136 H13J 120.6 7_546 .
C144 C137 C140 122(2) 7_546 .
C144 C137 C146 119(2) 7_546 7_546
C140 C137 C146 118(2) . 7_546
C145 C138 C139 118(2) 7_546 .
C145 C138 H13A 120.9 7_546 .
C139 C138 H13A 120.9 . .
C138 C139 C134 121(2) . .
C138 C139 H13Q 119.5 . .
C134 C139 H13Q 119.5 . .
O25 C140 O26 124.9(17) . .
O25 C140 C137 118(2) . .
O26 C140 C137 116.7(19) . .
O70 C141 O69 126.1(19) . .
O70 C141 C142 120.7(18) . .
O69 C141 C142 113.1(18) . .
C147 C142 C143 122(2) . .
C147 C142 C141 118(2) . .
C143 C142 C141 120.5(19) . .
C142 C143 C144 120(2) . .
C142 C143 H14C 119.8 . .
C144 C143 H14C 119.8 . .
C143 C144 C137 119(2) . 7_546
C143 C144 H14D 120.3 . .
C137 C144 H14D 120.3 7_546 .
C138 C145 C148 122(2) 7_546 .
C138 C145 C136 120.2(19) 7_546 7_546
C148 C145 C136 117(2) . 7_546
C147 C146 C137 117(2) . 7_546
C147 C146 H14G 121.4 . .
C137 C146 H14G 121.4 7_546 .
C142 C147 C146 120(2) . .
C142 C147 H14M 119.9 . .
C146 C147 H14M 119.9 . .
O28 C148 O27 128.9(17) . .
O28 C148 C145 117(2) . .
O27 C148 C145 115(2) . .
C150 C149 H14N 109.5 . .
C150 C149 H14O 109.5 . .
H14N C149 H14O 109.5 . .
C150 C149 H14P 109.5 . .
H14N C149 H14P 109.5 . .
H14O C149 H14P 109.5 . .
O30 C150 O29 125(2) . .
O30 C150 C149 115(2) . .
O29 C150 C149 120(2) . .
C152 C151 H15B 109.5 . .
C152 C151 H15C 109.5 . .
H15B C151 H15C 109.5 . .
C152 C151 H15D 109.5 . .
H15B C151 H15D 109.5 . .
H15C C151 H15D 109.5 . .
O31 C152 O32 118(2) . .
O31 C152 C151 127(2) . .
O32 C152 C151 115(2) . .
O31 C152 Cd2 60.8(12) . .
O32 C152 Cd2 57.5(12) . .
C151 C152 Cd2 171.8(19) . .
C154 C153 H15E 109.5 . .
C154 C153 H15F 109.5 . .
H15E C153 H15F 109.5 . .
C154 C153 H15G 109.5 . .
H15E C153 H15G 109.5 . .
H15F C153 H15G 109.5 . .
O33 C154 O34 114.3(19) . .
O33 C154 C153 123(2) . .
O34 C154 C153 123(2) . .
C156 C155 H15H 109.5 . .
C156 C155 H15I 109.5 . .
H15H C155 H15I 109.5 . .
C156 C155 H15J 109.5 . .
H15H C155 H15J 109.5 . .
H15I C155 H15J 109.5 . .
O36 C156 O35 128(3) . .
O36 C156 C155 112(3) . .
O35 C156 C155 120(3) . .
O36 C156 Cd2 73.9(18) . .
O35 C156 Cd2 54.0(14) . .
C155 C156 Cd2 173(2) . .
C158 C157 H15K 109.5 . .
C158 C157 H15L 109.5 . .
H15K C157 H15L 109.5 . .
C158 C157 H15M 109.5 . .
H15K C157 H15M 109.5 . .
H15L C157 H15M 109.5 . .
O38 C158 O37 129(2) . .
O38 C158 C157 120(2) . .
O37 C158 C157 112(2) . .
C160 C159 H15N 109.5 . .
C160 C159 H15O 109.5 . .
H15N C159 H15O 109.5 . .
C160 C159 H15P 109.5 . .
H15N C159 H15P 109.5 . .
H15O C159 H15P 109.5 . .
O39 C160 O40 120(3) . .
O39 C160 C159 120(3) . .
O40 C160 C159 119(3) . .
C162 C161 H16A 109.5 . .
C162 C161 H16B 109.5 . .
H16A C161 H16B 109.5 . .
C162 C161 H16C 109.5 . .
H16A C161 H16C 109.5 . .
H16B C161 H16C 109.5 . .
O41 C162 O42 114(3) . .
O41 C162 C161 116(3) . .
O42 C162 C161 131(3) . .
C164 C163 H16D 109.5 . .
C164 C163 H16E 109.5 . .
H16D C163 H16E 109.5 . .
C164 C163 H16F 109.5 . .
H16D C163 H16F 109.5 . .
H16E C163 H16F 109.5 . .
O43 C164 O44 119.4(19) . .
O43 C164 C163 123.3(18) . .
O44 C164 C163 117.3(19) . .
C166 C165 H16G 109.5 . .
C166 C165 H16H 109.5 . .
H16G C165 H16H 109.5 . .
C166 C165 H16I 109.5 . .
H16G C165 H16I 109.5 . .
H16H C165 H16I 109.5 . .
O46 C166 O45 122(3) . .
O46 C166 C165 116(3) . .
O45 C166 C165 121(3) . .
C168 C167 H16J 109.5 . .
C168 C167 H16K 109.5 . .
H16J C167 H16K 109.5 . .
C168 C167 H16L 109.5 . .
H16J C167 H16L 109.5 . .
H16K C167 H16L 109.5 . .
O48 C168 O47 123(3) . .
O48 C168 C167 120(2) . .
O47 C168 C167 116(2) . .
C170 C169 H16M 109.5 . .
C170 C169 H16N 109.5 . .
H16M C169 H16N 109.5 . .
C170 C169 H16O 109.5 . .
H16M C169 H16O 109.5 . .
H16N C169 H16O 109.5 . .
O50 C170 O49 117(2) . .
O50 C170 C169 125(2) . .
O49 C170 C169 118(2) . .
O50 C170 Cd8 55.9(13) . .
O49 C170 Cd8 61.0(12) . .
C169 C170 Cd8 175.8(17) . .
C172 C171 H17B 109.5 . .
C172 C171 H17C 109.5 . .
H17B C171 H17C 109.5 . .
C172 C171 H17D 109.5 . .
H17B C171 H17D 109.5 . .
H17C C171 H17D 109.5 . .
O54 C172 O53 120(2) . .
O54 C172 C171 121(2) . .
O53 C172 C171 120(2) . .
C174 C173 H17E 109.5 . .
C174 C173 H17F 109.5 . .
H17E C173 H17F 109.5 . .
C174 C173 H17G 109.5 . .
H17E C173 H17G 109.5 . .
H17F C173 H17G 109.5 . .
O51 C174 O52 122(3) . .
O51 C174 C173 120(3) . .
O52 C174 C173 118(3) . .
O51 C174 Cd8 64(2) . .
O52 C174 Cd8 58.5(17) . .
C173 C174 Cd8 176(3) . .
C176 C175 H17H 109.5 . .
C176 C175 H17I 109.5 . .
H17H C175 H17I 109.5 . .
C176 C175 H17J 109.5 . .
H17H C175 H17J 109.5 . .
H17I C175 H17J 109.5 . .
O57 C176 O58 124(2) . .
O57 C176 C175 115(2) . .
O58 C176 C175 119(2) . .
C178 C177 H17K 109.5 . .
C178 C177 H17L 109.5 . .
H17K C177 H17L 109.5 . .
C178 C177 H17M 109.5 . .
H17K C177 H17M 109.5 . .
H17L C177 H17M 109.5 . .
O64 C178 O63 119(2) . .
O64 C178 C177 124(2) . .
O63 C178 C177 116(2) . .
O64 C178 Cd11 61.8(12) . .
O63 C178 Cd11 57.3(11) . .
C177 C178 Cd11 168.0(19) . .
C180 C179 H17N 109.5 . .
C180 C179 H17O 109.5 . .
H17N C179 H17O 109.5 . .
C180 C179 H17P 109.5 . .
H17N C179 H17P 109.5 . .
H17O C179 H17P 109.5 . .
O59 C180 O60 125(2) . .
O59 C180 C179 117(2) . .
O60 C180 C179 117(2) . .
C182 C181 H18B 109.5 . .
C182 C181 H18C 109.5 . .
H18B C181 H18C 109.5 . .
C182 C181 H18D 109.5 . .
H18B C181 H18D 109.5 . .
H18C C181 H18D 109.5 . .
O65 C182 O66 122(2) . .
O65 C182 C181 122(2) . .
O66 C182 C181 115(2) . .
O65 C182 Cd11 56.4(12) . .
O66 C182 Cd11 65.4(13) . .
C181 C182 Cd11 172.7(17) . .
C184 C183 H18E 109.5 . .
C184 C183 H18F 109.5 . .
H18E C183 H18F 109.5 . .
C184 C183 H18G 109.5 . .
H18E C183 H18G 109.5 . .
H18F C183 H18G 109.5 . .
O62 C184 O61 125(2) . .
O62 C184 C183 123(2) . .
O61 C184 C183 111(2) . .
C186 C185 H18H 109.5 . .
C186 C185 H18I 109.5 . .
H18H C185 H18I 109.5 . .
C186 C185 H18J 109.5 . .
H18H C185 H18J 109.5 . .
H18I C185 H18J 109.5 . .
O56 C186 O55 126(2) . .
O56 C186 C185 116(2) . .
O55 C186 C185 117(3) . .
C187 O72 H72A 109.5 . .
O72 C187 H18K 109.5 . .
O72 C187 H18L 109.5 . .
H18K C187 H18L 109.5 . .
O72 C187 H18M 109.5 . .
H18K C187 H18M 109.5 . .
H18L C187 H18M 109.5 . .
C188 O73 H18P 109.5 . .
O73 C188 H18N 109.5 . .
O73 C188 H18O 109.5 . .
H18N C188 H18O 109.5 . .
O73 C188 H73A 109.5 . .
H18N C188 H73A 109.5 . .
H18O C188 H73A 109.5 . .
C189 O74 H74C 109.5 . .
O74 C189 H18Q 109.5 . .
O74 C189 H18R 109.5 . .
H18Q C189 H18R 109.5 . .
O74 C189 H18S 109.5 . .
H18Q C189 H18S 109.5 . .
H18R C189 H18S 109.5 . .
C190 O75 H75E 109.5 . .
O75 C190 H19B 109.4 . .
O75 C190 H19C 109.5 . .
H19B C190 H19C 109.5 . .
O75 C190 H19D 109.5 . .
H19B C190 H19D 109.5 . .
H19C C190 H19D 109.5 . .
C192 O77 H77C 109.5 . .
O77 C192 H19E 109.5 . .
O77 C192 H19F 109.5 . .
H19E C192 H19F 109.5 . .
O77 C192 H19G 109.5 . .
H19E C192 H19G 109.5 . .
H19F C192 H19G 109.5 . .
C193 O78 H78A 109.5 . .
O78 C193 H19H 109.5 . .
O78 C193 H19I 109.5 . .
H19H C193 H19I 109.5 . .
O78 C193 H19J 109.5 . .
H19H C193 H19J 109.5 . .
H19I C193 H19J 109.5 . .
C194 O79 H79A 109.5 . .
O79 C194 H19K 109.5 . .
O79 C194 H19L 109.5 . .
H19K C194 H19L 109.5 . .
O79 C194 H19M 109.5 . .
H19K C194 H19M 109.5 . .
H19L C194 H19M 109.5 . .
C196 O81 H81D 109.5 . .
O81 C196 H19N 109.5 . .
O81 C196 H19O 109.5 . .
H19N C196 H19O 109.5 . .
O81 C196 H19P 109.5 . .
H19N C196 H19P 109.5 . .
H19O C196 H19P 109.5 . .
C197 O82 H82A 109.5 . .
C197 C197 O82 165(10) 2_755 .
C197 C197 H19Q 67.3 2_755 .
O82 C197 H19Q 115.3 . .
C197 C197 H19R 91.2 2_755 .
O82 C197 H19R 101.2 . .
H19Q C197 H19R 109.5 . .
C197 C197 H19S 55.6 2_755 .
O82 C197 H19S 111.6 . .
H19Q C197 H19S 109.5 . .
H19R C197 H19S 109.5 . .
C198 O83 H83B 109.5 . .
O83 C198 H19T 109.5 . .
O83 C198 H19U 109.5 . .
H19T C198 H19U 109.5 . .
O83 C198 H19V 109.5 . .
H19T C198 H19V 109.5 . .
H19U C198 H19V 109.5 . .
C199 O84 H84B 109.5 . .
O84 C199 H19W 109.5 . .
O84 C199 H19Y 109.5 . .
H19W C199 H19Y 109.5 . .
O84 C199 H19Z 109.5 . .
H19W C199 H19Z 109.5 . .
H19Y C199 H19Z 109.5 . .
C200 O85 H85B 109.5 . .
O85 C200 H20A 109.5 . .
O85 C200 H20B 109.5 . .
H20A C200 H20B 109.5 . .
O85 C200 H20C 109.5 . .
H20A C200 H20C 109.5 . .
H20B C200 H20C 109.5 . .

loop_
_geom_bond_atom_site_label_1
_geom_bond_atom_site_label_2
_geom_bond_distance
_geom_bond_site_symmetry_2
Nd1 O28 2.313(15) .
Nd1 O2 2.315(13) .
Nd1 O30 2.333(16) .
Nd1 O6 2.352(16) .
Nd1 O61 2.361(16) .
Nd1 O60 2.384(16) .
Nd1 O1 2.590(16) .
Nd1 N3 2.592(19) .
Nd1 Cd12 3.663(2) .
Nd2 O68 2.291(16) .
Nd2 O39 2.324(18) .
Nd2 O10 2.329(14) .
Nd2 O7 2.352(14) .
Nd2 O34 2.399(14) .
Nd2 O38 2.427(16) .
Nd2 N4 2.551(19) .
Nd2 O9 2.579(14) .
Nd2 Cd3 3.668(2) .
Nd3 O23 2.276(15) .
Nd3 O47 2.280(18) .
Nd3 O25 2.284(15) .
Nd3 O18 2.308(15) .
Nd3 O46 2.38(2) .
Nd3 O44 2.403(15) .
Nd3 N9 2.55(2) .
Nd3 O24 2.570(15) .
Nd3 Cd6 3.652(2) .
Nd4 O69 2.289(16) .
Nd4 O15 2.309(14) .
Nd4 O57 2.335(17) .
Nd4 O19 2.348(13) .
Nd4 O54 2.380(16) .
Nd4 O55 2.391(18) .
Nd4 O16 2.581(15) .
Nd4 N10 2.582(19) .
Nd4 Cd9 3.661(2) .
Cd1 O29 2.247(16) .
Cd1 O2 2.274(15) .
Cd1 N1 2.285(18) .
Cd1 O27 2.344(14) .
Cd1 O31 2.359(15) .
Cd1 O33 2.401(15) .
Cd2 O3 2.202(17) .
Cd2 O35 2.23(2) .
Cd2 O37 2.243(16) .
Cd2 O32 2.294(18) .
Cd2 O31 2.368(16) .
Cd2 O4 2.45(2) .
Cd2 O36 2.65(3) .
Cd2 C152 2.71(2) .
Cd2 C156 2.72(3) .
Cd3 O3 2.182(18) .
Cd3 N2 2.23(2) .
Cd3 O37 2.273(17) .
Cd3 O7 2.281(15) .
Cd3 O34 2.287(14) .
Cd3 O8 2.544(14) .
Cd3 O33 2.601(14) .
Cd4 O40 2.225(16) .
Cd4 O10 2.257(14) .
Cd4 O67 2.276(14) .
Cd4 O43 2.298(14) .
Cd4 O41 2.330(15) .
Cd4 N5 2.37(2) .
Cd5 O14 2.217(18) .
Cd5 O42 2.25(2) .
Cd5 O45 2.299(18) .
Cd5 O41 2.413(14) .
Cd5 O13 2.43(2) .
Cd5 O71 2.46(3) .
Cd6 N7 2.178(18) .
Cd6 O45 2.215(17) .
Cd6 O14 2.223(16) .
Cd6 O18 2.271(17) .
Cd6 O44 2.328(14) .
Cd6 O17 2.551(18) .
Cd6 O43 2.622(13) .
Cd7 O48 2.250(16) .
Cd7 O23 2.269(16) .
Cd7 O26 2.278(15) .
Cd7 O53 2.296(16) .
Cd7 N12 2.307(19) .
Cd7 O49 2.392(16) .
Cd8 O56 2.251(18) .
Cd8 O50 2.26(2) .
Cd8 O22 2.290(17) .
Cd8 O52 2.33(2) .
Cd8 O49 2.369(16) .
Cd8 O21 2.434(17) .
Cd8 O51 2.44(2) .
Cd8 C170 2.71(2) .
Cd8 C174 2.72(3) .
Cd9 O22 2.187(18) .
Cd9 N11 2.25(2) .
Cd9 O19 2.275(14) .
Cd9 O56 2.281(17) .
Cd9 O54 2.323(15) .
Cd9 O20 2.529(16) .
Cd9 O53 2.609(15) .
Cd10 O58 2.222(18) .
Cd10 O15 2.247(13) .
Cd10 O70 2.287(15) .
Cd10 O59 2.301(15) .
Cd10 N8 2.334(18) .
Cd10 O64 2.361(14) .
Cd11 O11 2.199(15) .
Cd11 O65 2.272(16) .
Cd11 O63 2.282(16) .
Cd11 O62 2.286(16) .
Cd11 O64 2.385(14) .
Cd11 O66 2.470(16) .
Cd11 O12 2.489(16) .
Cd11 C178 2.71(2) .
Cd11 C182 2.71(2) .
Cd12 O62 2.234(16) .
Cd12 O11 2.250(14) .
Cd12 N6 2.269(19) .
Cd12 O6 2.309(14) .
Cd12 O60 2.345(15) .
Cd12 O5 2.507(16) .
N1 C8 1.25(3) .
N1 C9 1.57(3) .
N2 C15 1.26(3) .
N2 C14 1.50(3) .
N3 C30 1.27(3) .
N3 C31 1.48(3) .
N4 C37 1.31(3) .
N4 C36 1.47(3) .
N5 C52 1.22(3) .
N5 C53 1.40(3) .
N6 C59 1.28(3) .
N6 C58 1.39(3) .
N7 C74 1.21(3) .
N7 C75 1.49(3) .
N8 C81 1.29(3) .
N8 C80 1.45(3) .
N9 C96 1.26(3) .
N9 C97 1.48(3) .
N10 C103 1.27(3) .
N10 C102 1.46(3) .
N11 C118 1.29(3) .
N11 C119 1.44(3) .
N12 C125 1.33(3) .
N12 C124 1.45(3) .
O1 C2 1.37(3) .
O1 C1 1.49(3) .
O2 C7 1.26(2) .
O3 C21 1.30(3) .
O4 C20 1.34(3) .
O4 C22 1.46(3) .
O5 C24 1.33(3) .
O5 C23 1.46(3) .
O6 C29 1.30(2) .
O7 C43 1.34(3) .
O8 C42 1.39(3) .
O8 C44 1.42(3) .
O9 C45 1.42(3) .
O9 C46 1.42(3) .
O10 C51 1.38(3) .
O11 C65 1.30(3) .
O12 C64 1.42(3) .
O12 C66 1.43(2) .
O13 C68 1.42(4) .
O13 C67 1.45(3) .
O14 C73 1.26(3) .
O15 C87 1.31(3) .
O16 C86 1.39(3) .
O16 C88 1.42(3) .
O17 C90 1.33(3) .
O17 C89 1.45(3) .
O18 C95 1.37(3) .
O19 C109 1.34(2) .
O20 C108 1.35(3) .
O20 C110 1.43(3) .
O21 C112 1.32(3) .
O21 C111 1.47(3) .
O22 C117 1.26(2) .
O23 C131 1.37(3) .
O24 C130 1.35(3) .
O24 C132 1.48(3) .
O25 C140 1.24(2) .
O26 C140 1.29(2) .
O27 C148 1.27(3) .
O28 C148 1.21(3) .
O29 C150 1.25(3) .
O30 C150 1.20(3) .
O31 C152 1.28(3) .
O32 C152 1.29(3) .
O33 C154 1.22(2) .
O34 C154 1.27(3) .
O35 C156 1.25(3) .
O36 C156 1.17(3) .
O37 C158 1.29(3) .
O38 C158 1.18(3) .
O39 C160 1.26(3) .
O40 C160 1.27(3) .
O41 C162 1.31(4) .
O42 C162 1.35(4) .
O43 C164 1.24(2) .
O44 C164 1.26(2) .
O45 C166 1.28(3) .
O46 C166 1.22(3) .
O47 C168 1.29(3) .
O48 C168 1.18(3) .
O49 C170 1.28(3) .
O50 C170 1.25(3) .
O51 C174 1.15(3) .
O52 C174 1.29(4) .
O53 C172 1.28(3) .
O54 C172 1.26(3) .
O55 C186 1.26(3) .
O56 C186 1.25(3) .
O57 C176 1.23(3) .
O58 C176 1.25(3) .
O59 C180 1.21(2) .
O60 C180 1.26(3) .
O61 C184 1.27(3) .
O62 C184 1.17(3) .
O63 C178 1.31(3) .
O64 C178 1.27(3) .
O65 C182 1.25(3) .
O66 C182 1.27(3) .
O67 C133 1.19(2) .
O68 C133 1.28(3) .
O69 C141 1.26(2) .
O70 C141 1.22(2) .
O71 H71A 0.8494 .
C1 H1A 0.9600 .
C1 H1B 0.9600 .
C1 H1C 0.9600 .
C2 C3 1.40(3) .
C2 C7 1.45(3) .
C3 C4 1.36(3) .
C3 H3A 0.9300 .
C4 C5 1.41(4) .
C4 H4A 0.9300 .
C5 C6 1.38(3) .
C5 H5A 0.9300 .
C6 C7 1.462(10) .
C6 C8 1.462(10) .
C8 H8A 0.9300 .
C9 C10 1.551(10) .
C9 H9A 0.9700 .
C9 H9B 0.9700 .
C10 C11 1.548(10) .
C10 H10A 0.9700 .
C10 H10B 0.9700 .
C11 C12 1.552(10) .
C11 H11A 0.9700 .
C11 H11B 0.9700 .
C12 C13 1.67(3) 7_546
C12 H12A 0.9700 .
C12 H12B 0.9700 .
C13 C14 1.45(3) .
C13 C12 1.67(3) 7_546
C13 H13B 0.9700 .
C13 H13C 0.9700 .
C14 H14A 0.9700 .
C14 H14B 0.9700 .
C15 C16 1.41(3) .
C15 H15A 0.9300 .
C16 C17 1.33(3) .
C16 C21 1.452(10) .
C17 C18 1.30(3) .
C17 H17A 0.9300 .
C18 C19 1.449(10) .
C18 H18A 0.9300 .
C19 C20 1.46(4) .
C19 H19A 0.9300 .
C20 C21 1.45(3) .
C22 H22A 0.9600 .
C22 H22B 0.9600 .
C22 H22C 0.9600 .
C23 H23A 0.9600 .
C23 H23B 0.9600 .
C23 H23C 0.9600 .
C24 C25 1.35(3) .
C24 C29 1.37(3) .
C25 C26 1.44(3) .
C25 H25A 0.9300 .
C26 C27 1.36(3) .
C26 H26A 0.9300 .
C27 C28 1.43(3) .
C27 H27A 0.9300 .
C28 C29 1.40(3) .
C28 C30 1.457(10) .
C30 H30A 0.9300 .
C31 C32 1.541(10) .
C31 H31A 0.9700 .
C31 H31B 0.9700 .
C32 C33 1.51(3) .
C32 H32A 0.9700 .
C32 H32B 0.9700 .
C33 C34 1.50(3) .
C33 H33A 0.9700 .
C33 H33B 0.9700 .
C34 C35 1.538(10) .
C34 H34A 0.9700 .
C34 H34B 0.9700 .
C35 C36 1.50(3) 7_546
C35 H35B 0.9700 .
C35 H35C 0.9700 .
C36 C35 1.50(3) 7_546
C36 H36B 0.9700 .
C36 H36C 0.9700 .
C37 C38 1.42(3) .
C37 H37A 0.9300 .
C38 C43 1.37(3) .
C38 C39 1.38(3) .
C39 C40 1.41(3) .
C39 H39A 0.9300 .
C40 C41 1.37(4) .
C40 H40A 0.9300 .
C41 C42 1.39(3) .
C41 H41A 0.9300 .
C42 C43 1.42(3) .
C44 H44A 0.9600 .
C44 H44B 0.9600 .
C44 H44C 0.9600 .
C45 H45A 0.9600 .
C45 H45B 0.9600 .
C45 H45C 0.9600 .
C46 C47 1.38(3) .
C46 C51 1.46(3) .
C47 C48 1.28(3) .
C47 H47A 0.9300 .
C48 C49 1.34(3) .
C48 H48A 0.9300 .
C49 C50 1.28(3) .
C49 H49A 0.9300 .
C50 C52 1.45(3) .
C50 C51 1.454(10) .
C52 H52A 0.9300 .
C53 C54 1.51(3) .
C53 H53A 0.9700 .
C53 H53B 0.9700 .
C54 C55 1.51(3) .
C54 H54A 0.9700 .
C54 H54B 0.9700 .
C55 C56 1.51(3) 7_546
C55 H55B 0.9700 .
C55 H55C 0.9700 .
C56 C55 1.51(3) 7_546
C56 C57 1.55(3) .
C56 H56B 0.9700 .
C56 H56C 0.9700 .
C57 C58 1.49(3) .
C57 H57A 0.9700 .
C57 H57B 0.9700 .
C58 H58A 0.9700 .
C58 H58B 0.9700 .
C59 C60 1.47(3) .
C59 H59A 0.9300 .
C60 C61 1.436(10) .
C60 C65 1.46(3) .
C61 C62 1.430(10) .
C61 H61A 0.9300 .
C62 C63 1.426(10) .
C62 H62A 0.9300 .
C63 C64 1.30(3) .
C63 H63A 0.9300 .
C64 C65 1.37(3) .
C66 H66A 0.9600 .
C66 H66B 0.9600 .
C66 H66C 0.9600 .
C67 H67A 0.9600 .
C67 H67B 0.9600 .
C67 H67C 0.9600 .
C68 C69 1.40(4) .
C68 C73 1.455(10) .
C69 C70 1.29(5) .
C69 H69A 0.9300 .
C70 C71 1.28(5) .
C70 H70A 0.9300 .
C71 C72 1.48(4) .
C71 H71B 0.9300 .
C72 C73 1.43(3) .
C72 C74 1.459(10) .
C74 H74A 0.9300 .
C75 C76 1.45(3) .
C75 H75A 0.9700 .
C75 H75B 0.9700 .
C76 C77 1.46(3) .
C76 H76A 0.9700 .
C76 H76B 0.9700 .
C77 C78 1.538(10) .
C77 H77A 0.9700 .
C77 H77B 0.9700 .
C78 C79 1.49(3) 7_546
C78 H78B 0.9700 .
C78 H78C 0.9700 .
C79 C78 1.49(3) 7_546
C79 C80 1.53(3) .
C79 H79B 0.9700 .
C79 H79C 0.9700 .
C80 H80A 0.9700 .
C80 H80B 0.9700 .
C81 C82 1.43(3) .
C81 H81A 0.9300 .
C82 C83 1.36(3) .
C82 C87 1.43(3) .
C83 C84 1.44(3) .
C83 H83A 0.9300 .
C84 C85 1.40(4) .
C84 H84A 0.9300 .
C85 C86 1.42(3) .
C85 H85A 0.9300 .
C86 C87 1.42(3) .
C88 H88A 0.9600 .
C88 H88B 0.9600 .
C88 H88C 0.9600 .
C89 H89A 0.9600 .
C89 H89B 0.9600 .
C89 H89C 0.9600 .
C90 C91 1.39(3) .
C90 C95 1.39(3) .
C91 C92 1.40(4) .
C91 H91A 0.9300 .
C92 C93 1.42(4) .
C92 H92A 0.9300 .
C93 C94 1.33(4) .
C93 H93A 0.9300 .
C94 C96 1.44(3) .
C94 C95 1.48(4) .
C96 H96A 0.9300 .
C97 C98 1.55(4) .
C97 H97A 0.9700 .
C97 H97B 0.9700 .
C98 C99 1.49(3) .
C98 H98A 0.9700 .
C98 H98B 0.9700 .
C99 C100 1.56(3) .
C99 H99A 0.9700 .
C99 H99B 0.9700 .
C100 C101 1.544(10) .
C100 H10C 0.9700 .
C100 H10D 0.9700 .
C101 C102 1.48(3) 7_546
C101 H10F 0.9700 .
C101 H10G 0.9700 .
C102 C101 1.48(3) 7_546
C102 H10I 0.9700 .
C102 H10J 0.9700 .
C103 C104 1.44(3) .
C103 H10K 0.9300 .
C104 C109 1.34(3) .
C104 C105 1.39(3) .
C105 C106 1.42(4) .
C105 H10L 0.9300 .
C106 C107 1.33(3) .
C106 H10M 0.9300 .
C107 C108 1.40(3) .
C107 H10N 0.9300 .
C108 C109 1.460(10) .
C110 H11C 0.9600 .
C110 H11D 0.9600 .
C110 H11E 0.9600 .
C111 H11F 0.9600 .
C111 H11G 0.9600 .
C111 H11H 0.9600 .
C112 C113 1.36(4) .
C112 C117 1.41(3) .
C113 C114 1.37(4) .
C113 H11I 0.9300 .
C114 C115 1.39(4) .
C114 H11J 0.9300 .
C115 C116 1.48(3) .
C115 H11K 0.9300 .
C116 C117 1.40(3) .
C116 C118 1.45(3) .
C118 H11M 0.9300 .
C119 C120 1.52(4) .
C119 H11N 0.9700 .
C119 H11O 0.9700 .
C120 C121 1.56(4) 7_546
C120 H12E 0.9700 .
C120 H12F 0.9700 .
C121 C122 1.540(10) .
C121 C120 1.56(4) 7_546
C121 H12H 0.9700 .
C121 H12I 0.9700 .
C122 C123 1.53(3) .
C122 H12J 0.9700 .
C122 H12K 0.9700 .
C123 C124 1.541(10) .
C123 H12L 0.9700 .
C123 H12M 0.9700 .
C124 H12N 0.9700 .
C124 H12O 0.9700 .
C125 C126 1.50(3) .
C125 H12P 0.9300 .
C126 C131 1.32(3) .
C126 C127 1.39(3) .
C127 C128 1.46(4) .
C127 H12Q 0.9300 .
C128 C129 1.47(4) .
C128 H12R 0.9300 .
C129 C130 1.36(3) .
C129 H12S 0.9300 .
C130 C131 1.38(3) .
C132 H13D 0.9600 .
C132 H13E 0.9600 .
C132 H13F 0.9600 .
C133 C134 1.52(3) .
C134 C135 1.38(3) .
C134 C139 1.42(3) .
C135 C136 1.38(3) .
C135 H13G 0.9300 .
C136 C145 1.49(3) 7_546
C136 H13J 0.9300 .
C137 C144 1.40(3) 7_546
C137 C140 1.459(10) .
C137 C146 1.46(3) 7_546
C138 C145 1.37(3) 7_546
C138 C139 1.41(3) .
C138 H13A 0.9300 .
C139 H13Q 0.9300 .
C141 C142 1.51(3) .
C142 C147 1.35(3) .
C142 C143 1.37(3) .
C143 C144 1.38(3) .
C143 H14C 0.9300 .
C144 C137 1.40(3) 7_546
C144 H14D 0.9300 .
C145 C138 1.37(3) 7_546
C145 C148 1.456(10) .
C145 C136 1.49(3) 7_546
C146 C147 1.38(3) .
C146 C137 1.46(3) 7_546
C146 H14G 0.9300 .
C147 H14M 0.9300 .
C149 C150 1.51(3) .
C149 H14N 0.9600 .
C149 H14O 0.9600 .
C149 H14P 0.9600 .
C151 C152 1.46(3) .
C151 H15B 0.9600 .
C151 H15C 0.9600 .
C151 H15D 0.9600 .
C153 C154 1.52(3) .
C153 H15E 0.9600 .
C153 H15F 0.9600 .
C153 H15G 0.9600 .
C155 C156 1.555(10) .
C155 H15H 0.9600 .
C155 H15I 0.9600 .
C155 H15J 0.9600 .
C157 C158 1.539(10) .
C157 H15K 0.9600 .
C157 H15L 0.9600 .
C157 H15M 0.9600 .
C159 C160 1.43(4) .
C159 H15N 0.9600 .
C159 H15O 0.9600 .
C159 H15P 0.9600 .
C161 C162 1.43(4) .
C161 H16A 0.9600 .
C161 H16B 0.9600 .
C161 H16C 0.9600 .
C163 C164 1.49(3) .
C163 H16D 0.9600 .
C163 H16E 0.9600 .
C163 H16F 0.9600 .
C165 C166 1.50(4) .
C165 H16G 0.9600 .
C165 H16H 0.9600 .
C165 H16I 0.9600 .
C167 C168 1.51(4) .
C167 H16J 0.9600 .
C167 H16K 0.9600 .
C167 H16L 0.9600 .
C169 C170 1.54(3) .
C169 H16M 0.9600 .
C169 H16N 0.9600 .
C169 H16O 0.9600 .
C171 C172 1.48(3) .
C171 H17B 0.9600 .
C171 H17C 0.9600 .
C171 H17D 0.9600 .
C173 C174 1.55(5) .
C173 H17E 0.9600 .
C173 H17F 0.9600 .
C173 H17G 0.9600 .
C175 C176 1.55(4) .
C175 H17H 0.9600 .
C175 H17I 0.9600 .
C175 H17J 0.9600 .
C177 C178 1.44(3) .
C177 H17K 0.9600 .
C177 H17L 0.9600 .
C177 H17M 0.9600 .
C179 C180 1.51(3) .
C179 H17N 0.9600 .
C179 H17O 0.9600 .
C179 H17P 0.9600 .
C181 C182 1.55(3) .
C181 H18B 0.9600 .
C181 H18C 0.9600 .
C181 H18D 0.9600 .
C183 C184 1.58(3) .
C183 H18E 0.9600 .
C183 H18F 0.9600 .
C183 H18G 0.9600 .
C185 C186 1.541(10) .
C185 H18H 0.9600 .
C185 H18I 0.9600 .
C185 H18J 0.9600 .
O72 C187 1.545(10) .
O72 H72A 0.8200 .
C187 H18K 0.9600 .
C187 H18L 0.9600 .
C187 H18M 0.9600 .
O73 C188 1.549(10) .
O73 H18P 0.8200 .
C188 H18N 0.9600 .
C188 H18O 0.9600 .
C188 H73A 0.9600 .
O74 C189 1.534(10) .
O74 H74C 0.8200 .
C189 H18Q 0.9600 .
C189 H18R 0.9600 .
C189 H18S 0.9600 .
O75 C190 1.540(10) .
O75 H75E 0.8200 .
C190 H19B 0.9600 .
C190 H19C 0.9600 .
C190 H19D 0.9600 .
O76 O99 1.66(11) .
O77 C192 1.547(10) .
O77 H77C 0.8200 .
C192 H19E 0.9600 .
C192 H19F 0.9600 .
C192 H19G 0.9600 .
O78 C193 1.65(9) .
O78 H78A 0.8200 .
C193 H19H 0.9600 .
C193 H19I 0.9600 .
C193 H19J 0.9600 .
O79 C194 1.547(10) .
O79 H79A 0.8200 .
C194 H19K 0.9600 .
C194 H19L 0.9600 .
C194 H19M 0.9600 .
O81 C196 1.549(10) .
O81 H81D 0.8200 .
C196 H19N 0.9600 .
C196 H19O 0.9600 .
C196 H19P 0.9600 .
O82 C197 1.551(10) .
O82 H82A 0.8200 .
C197 C197 1.45(14) 2_755
C197 H19Q 0.9600 .
C197 H19R 0.9599 .
C197 H19S 0.9600 .
O83 C198 1.554(10) .
O83 H83B 0.8200 .
C198 H19T 0.9600 .
C198 H19U 0.9600 .
C198 H19V 0.9600 .
O84 C199 1.550(10) .
O84 H84B 0.8200 .
C199 H19W 0.9600 .
C199 H19Y 0.9600 .
C199 H19Z 0.9600 .
O85 C200 1.547(10) .
O85 H85B 0.8200 .
C200 H20A 0.9600 .
C200 H20B 0.9600 .
C200 H20C 0.9600 .
O89 H71A 1.4799 .
